data_4034180
loop_
_publ_author_name
'Oshchepkov, Aleksandr S.'
'Shumilova, Tatiana A.'
'Zerson, Mario'
'Magerle, Robert'
'Khrustalev, Victor N.'
'Kataev, Evgeny A.'

_publ_section_title
;
 Conformational Selection in Anion Recognition: cGMP-Selective Binding by
 a Naphthalimide-Functionalized Amido-Amine Macrocycle.
;
_journal_issue 14
_journal_name_full 'The Journal of organic chemistry'
_journal_page_first 9034
_journal_page_last 9043
_journal_paper_doi 10.1021/acs.joc.9b00947
_journal_volume 84
_journal_year 2019
_chemical_formula_moiety 'C112 H120 N24 O16, 7.75(C H4 O), 1.25(H2 O)'
_chemical_formula_sum 'C119.75 H153.5 N24 O25'
_chemical_formula_weight 2329.16
_space_group_crystal_system triclinic
_space_group_IT_number 2
_space_group_name_Hall '-P 1'
_space_group_name_H-M_alt 'P -1'
_atom_sites_solution_hydrogens mixed
_atom_sites_solution_primary difmap
_atom_sites_solution_secondary difmap
_audit_creation_method SHELXL-2014/6
_cell_angle_alpha 84.29(3)
_cell_angle_beta 77.01(3)
_cell_angle_gamma 63.61(3)
_cell_formula_units_Z 2
_cell_length_a 14.357(3)
_cell_length_b 15.749(3)
_cell_length_c 30.441(6)
_cell_measurement_reflns_used 500
_cell_measurement_temperature 100(2)
_cell_measurement_theta_max 33.0
_cell_measurement_theta_min 3.0
_cell_volume 6008(3)
_computing_cell_refinement 'iMosflm (Battye et al., 2011)'
_computing_data_collection 'Automar (MarXperts, 2015)'
_computing_data_reduction iMosflm
_computing_molecular_graphics SHELXTL
_computing_publication_material SHELXTL
_computing_structure_refinement SHELXTL
_computing_structure_solution 'SHELXTL (Sheldrick, 2015)'
_diffrn_ambient_temperature 100(2)
_diffrn_measured_fraction_theta_full 0.993
_diffrn_measured_fraction_theta_max 0.931
_diffrn_measurement_device_type 'Rayonix SX165 CCD'
_diffrn_measurement_method '/f scan'
_diffrn_radiation_type synchrotron
_diffrn_radiation_wavelength 0.96990
_diffrn_reflns_av_R_equivalents 0.0951
_diffrn_reflns_av_unetI/netI 0.1455
_diffrn_reflns_Laue_measured_fraction_full 0.993
_diffrn_reflns_Laue_measured_fraction_max 0.931
_diffrn_reflns_limit_h_max 18
_diffrn_reflns_limit_h_min -18
_diffrn_reflns_limit_k_max 19
_diffrn_reflns_limit_k_min -19
_diffrn_reflns_limit_l_max 38
_diffrn_reflns_limit_l_min -38
_diffrn_reflns_number 78233
_diffrn_reflns_point_group_measured_fraction_full 0.993
_diffrn_reflns_point_group_measured_fraction_max 0.931
_diffrn_reflns_theta_full 35.587
_diffrn_reflns_theta_max 38.592
_diffrn_reflns_theta_min 3.172
_exptl_absorpt_coefficient_mu 0.193
_exptl_absorpt_correction_T_max 0.980
_exptl_absorpt_correction_T_min 0.950
_exptl_absorpt_correction_type multi-scan
_exptl_absorpt_process_details 'Scala (Evans, 2006)'
_exptl_crystal_colour yellow
_exptl_crystal_density_diffrn 1.287
_exptl_crystal_description prism
_exptl_crystal_F_000 2480
_exptl_crystal_size_max 0.20
_exptl_crystal_size_mid 0.15
_exptl_crystal_size_min 0.03
_refine_diff_density_max 0.461
_refine_diff_density_min -0.530
_refine_diff_density_rms 0.071
_refine_ls_extinction_coef 0.00306(14)
_refine_ls_extinction_expression Fc^*^=kFc[1+0.001xFc^2^\l^3^/sin(2\q)]^-1/4^
_refine_ls_extinction_method SHELXL
_refine_ls_goodness_of_fit_ref 1.023
_refine_ls_hydrogen_treatment constr
_refine_ls_matrix_type full
_refine_ls_number_parameters 1559
_refine_ls_number_reflns 24936
_refine_ls_number_restraints 6
_refine_ls_restrained_S_all 1.024
_refine_ls_R_factor_all 0.1506
_refine_ls_R_factor_gt 0.0909
_refine_ls_shift/su_max 0.001
_refine_ls_shift/su_mean 0.000
_refine_ls_structure_factor_coef Fsqd
_refine_ls_weighting_details 'w=1/[\s^2^(Fo^2^)+(0.03P)^2^+6.0P] where P=(Fo^2^+2Fc^2^)/3'
_refine_ls_weighting_scheme calc
_refine_ls_wR_factor_gt 0.1765
_refine_ls_wR_factor_ref 0.2044
_reflns_Friedel_coverage 0.000
_reflns_number_gt 13670
_reflns_number_total 24936
_reflns_threshold_expression 'I > 2\s(I)'
_cod_data_source_file jo9b00947_si_004.cif
_cod_data_source_block 4-CH3OH
_cod_original_formula_sum 'C119.75 H153.50 N24 O25'
_cod_database_code 4034180
_shelx_space_group_comment
;
The symmetry employed for this shelxl refinement is uniquely defined
by the following loop, which should always be used as a source of
symmetry information in preference to the above space-group names.
They are only intended as comments.
;
_shelx_estimated_absorpt_t_min 0.959
_shelx_estimated_absorpt_t_max 0.994
_shelxl_version_number 2014/6

loop_
_space_group_symop_operation_xyz
'x, y, z'
'-x, -y, -z'

loop_
_atom_site_label
_atom_site_type_symbol
_atom_site_fract_x
_atom_site_fract_y
_atom_site_fract_z
_atom_site_U_iso_or_equiv
_atom_site_adp_type
_atom_site_occupancy
_atom_site_site_symmetry_order
_atom_site_calc_flag
_atom_site_refinement_flags_posn
_atom_site_refinement_flags_adp
_atom_site_refinement_flags_occupancy
_atom_site_disorder_assembly
_atom_site_disorder_group
O1 O 0.6025(2) 0.0220(2) 0.26118(9) 0.0462(7) Uani 1 1 d . . . . .
O2 O 0.2572(2) 0.3260(3) 0.43867(9) 0.0687(10) Uani 1 1 d . . . . .
O3 O 0.3639(2) 0.5883(2) 0.24800(10) 0.0550(8) Uani 1 1 d . . . . .
O4 O 0.5675(2) 0.6015(2) 0.02280(9) 0.0481(7) Uani 1 1 d . . . . .
O5 O 0.9853(2) 0.45365(18) 0.14118(8) 0.0401(6) Uani 1 1 d . . . . .
O6 O 1.0602(2) 0.52863(19) 0.34894(9) 0.0430(7) Uani 1 1 d . . . . .
O7 O 1.0884(2) 0.07910(19) 0.31743(9) 0.0433(7) Uani 1 1 d . . . . .
O8 O 1.1443(2) -0.25016(19) 0.16612(9) 0.0445(7) Uani 1 1 d . . . . .
O9 O 0.4766(2) 0.6975(2) 0.42559(9) 0.0459(7) Uani 1 1 d . . . . .
O10 O 0.5572(2) 0.67515(19) 0.27208(9) 0.0445(7) Uani 1 1 d . . . . .
O11 O 1.0842(2) 0.1875(2) -0.04366(9) 0.0485(7) Uani 1 1 d . . . . .
O12 O 1.1692(2) 0.1811(2) 0.09328(9) 0.0496(7) Uani 1 1 d . . . . .
O13 O 0.7527(2) 0.3458(2) 0.52423(9) 0.0563(8) Uani 1 1 d . . . . .
O14 O 0.8231(2) 0.1102(2) 0.42846(9) 0.0462(7) Uani 1 1 d . . . . .
O15 O 0.7205(2) 0.0732(2) 0.02082(9) 0.0483(7) Uani 1 1 d . . . . .
O16 O 0.5018(2) 0.2134(2) 0.15325(10) 0.0496(7) Uani 1 1 d . . . . .
N1 N 0.8826(2) -0.1087(2) 0.22548(10) 0.0361(7) Uani 1 1 d . . . . .
N2 N 0.7382(3) -0.0126(2) 0.29727(11) 0.0454(8) Uani 1 1 d . . . . .
H2N H 0.8046 -0.0511 0.2984 0.054 Uiso 1 1 calc R U . . .
N3 N 0.5325(2) 0.1049(2) 0.40066(10) 0.0402(8) Uani 1 1 d . . . . .
N4 N 0.3440(3) 0.2557(3) 0.37036(11) 0.0488(9) Uani 1 1 d . . . . .
H4N H 0.3712 0.2634 0.3422 0.059 Uiso 1 1 calc R U . . .
N5 N 0.3235(2) 0.4267(3) 0.33258(11) 0.0475(9) Uani 1 1 d . . . . .
N6 N 0.3838(3) 0.4384(2) 0.24076(10) 0.0442(8) Uani 1 1 d . . . . .
H6N H 0.3707 0.3911 0.2534 0.053 Uiso 1 1 calc R U . . .
N7 N 0.4162(3) 0.4986(2) 0.11696(10) 0.0396(8) Uani 1 1 d . . . . .
N8 N 0.5414(3) 0.6115(2) 0.09929(11) 0.0423(8) Uani 1 1 d . . . . .
H8N H 0.5726 0.6004 0.1224 0.051 Uiso 1 1 calc R U . . .
N9 N 0.7531(2) 0.5445(2) 0.09423(10) 0.0351(7) Uani 1 1 d . . . . .
N10 N 0.8122(2) 0.5520(2) 0.17035(10) 0.0365(7) Uani 1 1 d . . . . .
H10N H 0.7473 0.5826 0.1653 0.044 Uiso 1 1 calc R U . . .
N11 N 0.8915(2) 0.6313(2) 0.26270(10) 0.0358(7) Uani 1 1 d . . . . .
N12 N 1.0884(2) 0.4684(2) 0.27911(10) 0.0375(7) Uani 1 1 d . . . . .
H12N H 1.0984 0.4190 0.2642 0.045 Uiso 1 1 calc R U . . .
N13 N 1.0887(2) 0.3049(2) 0.31697(10) 0.0358(7) Uani 1 1 d . . . . .
N14 N 1.1245(2) 0.1688(2) 0.25878(10) 0.0387(8) Uani 1 1 d . . . . .
H14N H 1.1375 0.2182 0.2503 0.046 Uiso 1 1 calc R U . . .
N15 N 1.2183(2) -0.0501(2) 0.18925(10) 0.0356(7) Uani 1 1 d . . . . .
N16 N 1.0873(2) -0.1523(2) 0.22709(10) 0.0363(7) Uani 1 1 d . . . . .
H16N H 1.0316 -0.1091 0.2442 0.044 Uiso 1 1 calc R U . . .
N17 N 0.5561(3) 0.2673(2) 0.40633(10) 0.0414(8) Uani 1 1 d . . . . .
H17N H 0.5757 0.2355 0.3811 0.050 Uiso 1 1 calc R U . . .
N18 N 0.5158(2) 0.6852(2) 0.34859(10) 0.0388(8) Uani 1 1 d . . . . .
N19 N 0.6162(2) 0.3603(2) 0.07956(10) 0.0370(7) Uani 1 1 d . . . . .
H19N H 0.5984 0.3719 0.1087 0.044 Uiso 1 1 calc R U . . .
N20 N 1.1264(3) 0.1821(2) 0.02539(11) 0.0403(8) Uani 1 1 d . . . . .
N21 N 0.7942(2) 0.5630(2) 0.33619(10) 0.0370(7) Uani 1 1 d . . . . .
H21N H 0.8034 0.5419 0.3091 0.044 Uiso 1 1 calc R U . . .
N22 N 0.7839(3) 0.2299(2) 0.47636(10) 0.0427(8) Uani 1 1 d . . . . .
N23 N 1.0724(2) 0.0053(2) 0.13527(10) 0.0359(7) Uani 1 1 d . . . . .
H23N H 1.0602 0.0261 0.1627 0.043 Uiso 1 1 calc R U . . .
N24 N 0.6115(3) 0.1406(2) 0.08763(11) 0.0431(8) Uani 1 1 d . . . . .
C1 C 0.9569(3) -0.1536(3) 0.18937(12) 0.0338(8) Uani 1 1 d . . . . .
C2 C 0.9316(3) -0.1670(3) 0.14977(13) 0.0380(9) Uani 1 1 d . . . . .
H2 H 0.9861 -0.1983 0.1247 0.046 Uiso 1 1 calc R U . . .
C3 C 0.8259(3) -0.1341(3) 0.14762(13) 0.0402(9) Uani 1 1 d . . . . .
H3 H 0.8067 -0.1428 0.1211 0.048 Uiso 1 1 calc R U . . .
C4 C 0.7479(3) -0.0880(3) 0.18507(13) 0.0390(9) Uani 1 1 d . . . . .
H4 H 0.6746 -0.0651 0.1848 0.047 Uiso 1 1 calc R U . . .
C5 C 0.7804(3) -0.0765(3) 0.22269(13) 0.0358(9) Uani 1 1 d . . . . .
C6 C 0.6995(3) -0.0190(3) 0.26271(13) 0.0380(9) Uani 1 1 d . . . . .
C7 C 0.6744(3) 0.0560(3) 0.33357(13) 0.0456(10) Uani 1 1 d . . . . .
H7A H 0.6299 0.1167 0.3203 0.055 Uiso 1 1 calc R U . . .
H7B H 0.7226 0.0677 0.3482 0.055 Uiso 1 1 calc R U . . .
C8 C 0.6024(3) 0.0256(3) 0.36950(13) 0.0451(10) Uani 1 1 d . . . . .
H8A H 0.5592 0.0066 0.3551 0.054 Uiso 1 1 calc R U . . .
H8B H 0.6460 -0.0296 0.3863 0.054 Uiso 1 1 calc R U . . .
C9 C 0.4252(3) 0.1123(3) 0.41809(13) 0.0457(10) Uani 1 1 d . . . . .
H9A H 0.3945 0.1486 0.4467 0.055 Uiso 1 1 calc R U . . .
H9B H 0.4293 0.0480 0.4246 0.055 Uiso 1 1 calc R U . . .
C10 C 0.3527(3) 0.1615(3) 0.38431(14) 0.0512(11) Uani 1 1 d . . . . .
H10A H 0.3797 0.1210 0.3572 0.061 Uiso 1 1 calc R U . . .
H10B H 0.2808 0.1669 0.3979 0.061 Uiso 1 1 calc R U . . .
C11 C 0.2967(3) 0.3317(4) 0.39803(14) 0.0518(12) Uani 1 1 d . . . . .
C12 C 0.2923(3) 0.4227(4) 0.37740(14) 0.0549(12) Uani 1 1 d . . . . .
C13 C 0.2572(4) 0.5024(4) 0.40509(16) 0.0706(16) Uani 1 1 d . . . . .
H13 H 0.2364 0.4976 0.4368 0.085 Uiso 1 1 calc DR U . . .
C14 C 0.2529(5) 0.5870(4) 0.38640(18) 0.0795(17) Uani 1 1 d . . . . .
H14 H 0.2289 0.6410 0.4048 0.095 Uiso 1 1 calc R U . . .
C15 C 0.2840(4) 0.5913(3) 0.34054(16) 0.0637(14) Uani 1 1 d . . . . .
H15 H 0.2821 0.6484 0.3264 0.076 Uiso 1 1 calc R U . . .
C16 C 0.3188(3) 0.5097(3) 0.31500(14) 0.0494(11) Uani 1 1 d . . . . .
C17 C 0.3570(3) 0.5161(3) 0.26553(14) 0.0450(10) Uani 1 1 d . . . . .
C18 C 0.4343(3) 0.4335(3) 0.19323(12) 0.0433(10) Uani 1 1 d . . . . .
H18A H 0.4638 0.3675 0.1826 0.052 Uiso 1 1 calc R U . . .
H18B H 0.4941 0.4505 0.1899 0.052 Uiso 1 1 calc R U . . .
C19 C 0.3570(3) 0.5001(3) 0.16318(13) 0.0436(10) Uani 1 1 d . . . . .
H19A H 0.3015 0.4790 0.1633 0.052 Uiso 1 1 calc R U . . .
H19B H 0.3217 0.5655 0.1753 0.052 Uiso 1 1 calc R U . . .
C20 C 0.3811(3) 0.5907(3) 0.09416(13) 0.0421(10) Uani 1 1 d . . . . .
H20A H 0.3026 0.6236 0.1012 0.051 Uiso 1 1 calc R U . . .
H20B H 0.4041 0.5804 0.0612 0.051 Uiso 1 1 calc R U . . .
C21 C 0.4250(3) 0.6538(3) 0.10800(14) 0.0434(10) Uani 1 1 d . . . . .
H21A H 0.3989 0.7146 0.0914 0.052 Uiso 1 1 calc R U . . .
H21B H 0.3973 0.6681 0.1406 0.052 Uiso 1 1 calc R U . . .
C22 C 0.6029(3) 0.5888(3) 0.05777(13) 0.0381(9) Uani 1 1 d . . . . .
C23 C 0.7207(3) 0.5447(3) 0.05575(12) 0.0347(9) Uani 1 1 d . . . . .
C24 C 0.7910(3) 0.5047(3) 0.01578(12) 0.0383(9) Uani 1 1 d . . . . .
H24 H 0.7655 0.5068 -0.0107 0.046 Uiso 1 1 calc R U . . .
C25 C 0.8999(3) 0.4611(3) 0.01542(12) 0.0366(9) Uani 1 1 d . . . . .
H25 H 0.9497 0.4331 -0.0114 0.044 Uiso 1 1 calc R U . . .
C26 C 0.9340(3) 0.4592(3) 0.05456(12) 0.0360(9) Uani 1 1 d . . . . .
H26 H 1.0075 0.4293 0.0552 0.043 Uiso 1 1 calc R U . . .
C27 C 0.8585(3) 0.5022(3) 0.09307(12) 0.0321(8) Uani 1 1 d . . . . .
C28 C 0.8909(3) 0.5008(3) 0.13674(12) 0.0337(8) Uani 1 1 d . . . . .
C29 C 0.8301(3) 0.5588(3) 0.21503(12) 0.0385(9) Uani 1 1 d . . . . .
H29A H 0.8790 0.4953 0.2242 0.046 Uiso 1 1 calc R U . . .
H29B H 0.7618 0.5792 0.2370 0.046 Uiso 1 1 calc R U . . .
C30 C 0.8773(3) 0.6288(3) 0.21633(12) 0.0380(9) Uani 1 1 d . . . . .
H30A H 0.9465 0.6083 0.1950 0.046 Uiso 1 1 calc R U . . .
H30B H 0.8289 0.6927 0.2074 0.046 Uiso 1 1 calc R U . . .
C31 C 0.9862(3) 0.6420(3) 0.26542(13) 0.0401(9) Uani 1 1 d . . . . .
H31A H 0.9790 0.6613 0.2964 0.048 Uiso 1 1 calc R U . . .
H31B H 0.9908 0.6932 0.2447 0.048 Uiso 1 1 calc R U . . .
C32 C 1.0889(3) 0.5516(3) 0.25344(14) 0.0406(9) Uani 1 1 d . . . . .
H32A H 1.1021 0.5384 0.2209 0.049 Uiso 1 1 calc R U . . .
H32B H 1.1485 0.5625 0.2586 0.049 Uiso 1 1 calc R U . . .
C33 C 1.0736(3) 0.4633(3) 0.32397(13) 0.0381(9) Uani 1 1 d . . . . .
C34 C 1.0725(3) 0.3734(3) 0.34508(12) 0.0366(9) Uani 1 1 d . . . . .
C35 C 1.0534(3) 0.3630(3) 0.39188(13) 0.0374(9) Uani 1 1 d . . . . .
H35 H 1.0417 0.4125 0.4109 0.045 Uiso 1 1 calc R U . . .
C36 C 1.0517(3) 0.2792(3) 0.41011(13) 0.0419(10) Uani 1 1 d . . . . .
H36 H 1.0402 0.2701 0.4418 0.050 Uiso 1 1 calc R U . . .
C37 C 1.0672(3) 0.2087(3) 0.38134(13) 0.0397(9) Uani 1 1 d . . . . .
H37 H 1.0654 0.1510 0.3929 0.048 Uiso 1 1 calc R U . . .
C38 C 1.0853(3) 0.2252(3) 0.33521(13) 0.0351(9) Uani 1 1 d . . . . .
C39 C 1.1001(3) 0.1513(3) 0.30284(13) 0.0380(9) Uani 1 1 d . . . . .
C40 C 1.1297(3) 0.1065(3) 0.22449(13) 0.0406(9) Uani 1 1 d . . . . .
H40A H 1.1303 0.1389 0.1949 0.049 Uiso 1 1 calc R U . . .
H40B H 1.0648 0.0960 0.2321 0.049 Uiso 1 1 calc R U . . .
C41 C 1.2273(3) 0.0097(3) 0.22013(13) 0.0378(9) Uani 1 1 d . . . . .
H41A H 1.2927 0.0184 0.2086 0.045 Uiso 1 1 calc R U . . .
H41B H 1.2318 -0.0211 0.2501 0.045 Uiso 1 1 calc R U . . .
C42 C 1.2645(3) -0.1520(3) 0.20023(13) 0.0394(9) Uani 1 1 d . . . . .
H42A H 1.3321 -0.1696 0.2099 0.047 Uiso 1 1 calc R U . . .
H42B H 1.2808 -0.1887 0.1727 0.047 Uiso 1 1 calc R U . . .
C43 C 1.1922(3) -0.1796(3) 0.23705(13) 0.0391(9) Uani 1 1 d . . . . .
H43A H 1.2267 -0.2491 0.2415 0.047 Uiso 1 1 calc R U . . .
H43B H 1.1831 -0.1491 0.2656 0.047 Uiso 1 1 calc R U . . .
C44 C 1.0717(3) -0.1894(3) 0.19350(13) 0.0353(9) Uani 1 1 d . . . . .
C45 C 0.5824(3) 0.1126(3) 0.43672(13) 0.0414(9) Uani 1 1 d . . . . .
H45A H 0.6605 0.0834 0.4266 0.050 Uiso 1 1 calc R U . . .
H45B H 0.5645 0.0783 0.4639 0.050 Uiso 1 1 calc R U . . .
C46 C 0.5419(3) 0.2174(3) 0.44811(13) 0.0424(10) Uani 1 1 d . . . . .
H46A H 0.4659 0.2442 0.4630 0.051 Uiso 1 1 calc R U . . .
H46B H 0.5823 0.2239 0.4689 0.051 Uiso 1 1 calc R U . . .
C47 C 0.5418(3) 0.3586(3) 0.40266(12) 0.0371(9) Uani 1 1 d . . . . .
C48 C 0.5119(3) 0.4153(3) 0.44133(12) 0.0407(9) Uani 1 1 d . . . . .
H48 H 0.4998 0.3898 0.4705 0.049 Uiso 1 1 calc R U . . .
C49 C 0.5002(3) 0.5073(3) 0.43685(12) 0.0392(9) Uani 1 1 d . . . . .
H49 H 0.4800 0.5438 0.4633 0.047 Uiso 1 1 calc R U . . .
C50 C 0.5168(3) 0.5489(3) 0.39509(12) 0.0373(9) Uani 1 1 d . . . . .
C51 C 0.5020(3) 0.6465(3) 0.39225(13) 0.0373(9) Uani 1 1 d . . . . .
C52 C 0.5463(3) 0.6348(3) 0.30863(13) 0.0368(9) Uani 1 1 d . . . . .
C53 C 0.5627(3) 0.5347(3) 0.31222(12) 0.0360(9) Uani 1 1 d . . . . .
C54 C 0.5918(3) 0.4827(3) 0.27317(13) 0.0383(9) Uani 1 1 d . . . . .
H54 H 0.6034 0.5103 0.2445 0.046 Uiso 1 1 calc R U . . .
C55 C 0.6039(3) 0.3895(3) 0.27634(12) 0.0377(9) Uani 1 1 d . . . . .
H55 H 0.6234 0.3539 0.2496 0.045 Uiso 1 1 calc R U . . .
C56 C 0.5879(3) 0.3486(3) 0.31765(12) 0.0373(9) Uani 1 1 d . . . . .
H56 H 0.5972 0.2849 0.3190 0.045 Uiso 1 1 calc R U . . .
C57 C 0.5576(3) 0.4001(3) 0.35838(11) 0.0350(9) Uani 1 1 d . . . . .
C58 C 0.5460(3) 0.4946(3) 0.35518(12) 0.0341(8) Uani 1 1 d . . . . .
C59 C 0.4932(3) 0.7864(3) 0.34437(14) 0.0431(10) Uani 1 1 d . . . . .
H59A H 0.5416 0.7953 0.3175 0.052 Uiso 1 1 calc R U . . .
H59B H 0.5068 0.8062 0.3712 0.052 Uiso 1 1 calc R U . . .
C60 C 0.3783(3) 0.8489(3) 0.34004(16) 0.0546(12) Uani 1 1 d . . . . .
H60A H 0.3660 0.8324 0.3120 0.066 Uiso 1 1 calc R U . . .
H60B H 0.3297 0.8368 0.3658 0.066 Uiso 1 1 calc R U . . .
C61 C 0.3542(4) 0.9533(3) 0.33913(19) 0.0711(14) Uani 1 1 d . . . . .
H61A H 0.4017 0.9654 0.3134 0.107 Uiso 1 1 calc R U . . .
H61B H 0.3650 0.9698 0.3672 0.107 Uiso 1 1 calc R U . . .
H61C H 0.2803 0.9918 0.3362 0.107 Uiso 1 1 calc R U . . .
C62 C 0.4261(3) 0.4229(3) 0.08923(13) 0.0404(9) Uani 1 1 d . . . . .
H62A H 0.3662 0.4471 0.0733 0.049 Uiso 1 1 calc R U . . .
H62B H 0.4227 0.3699 0.1089 0.049 Uiso 1 1 calc R U . . .
C63 C 0.5305(3) 0.3869(3) 0.05496(12) 0.0382(9) Uani 1 1 d . . . . .
H63A H 0.5400 0.3314 0.0387 0.046 Uiso 1 1 calc R U . . .
H63B H 0.5309 0.4371 0.0327 0.046 Uiso 1 1 calc R U . . .
C64 C 0.7213(3) 0.3189(3) 0.06047(12) 0.0332(8) Uani 1 1 d . . . . .
C65 C 0.7564(3) 0.2892(3) 0.01531(12) 0.0368(9) Uani 1 1 d . . . . .
H65 H 0.7062 0.2963 -0.0021 0.044 Uiso 1 1 calc R U . . .
C66 C 0.8640(3) 0.2495(3) -0.00418(12) 0.0371(9) Uani 1 1 d . . . . .
H66 H 0.8855 0.2317 -0.0351 0.045 Uiso 1 1 calc R U . . .
C67 C 0.9410(3) 0.2352(3) 0.02002(12) 0.0357(9) Uani 1 1 d . . . . .
C68 C 1.0524(3) 0.2001(3) -0.00217(13) 0.0393(9) Uani 1 1 d . . . . .
C69 C 1.0996(3) 0.1998(3) 0.07169(13) 0.0387(9) Uani 1 1 d . . . . .
C70 C 0.9849(3) 0.2431(3) 0.09295(12) 0.0354(9) Uani 1 1 d . . . . .
C71 C 0.9543(3) 0.2695(3) 0.13753(13) 0.0394(9) Uani 1 1 d . . . . .
H71 H 1.0066 0.2581 0.1546 0.047 Uiso 1 1 calc R U . . .
C72 C 0.8466(3) 0.3131(3) 0.15790(12) 0.0381(9) Uani 1 1 d . . . . .
H72 H 0.8259 0.3315 0.1887 0.046 Uiso 1 1 calc R U . . .
C73 C 0.7700(3) 0.3295(3) 0.13330(12) 0.0367(9) Uani 1 1 d . . . . .
H73 H 0.6971 0.3585 0.1475 0.044 Uiso 1 1 calc R U . . .
C74 C 0.7990(3) 0.3035(3) 0.08732(12) 0.0336(8) Uani 1 1 d . . . . .
C75 C 0.9087(3) 0.2598(3) 0.06660(12) 0.0341(8) Uani 1 1 d . . . . .
C76 C 1.2401(3) 0.1449(3) 0.00320(15) 0.0454(10) Uani 1 1 d . . . . .
H76A H 1.2524 0.1088 -0.0240 0.054 Uiso 1 1 calc R U . . .
H76B H 1.2835 0.1006 0.0240 0.054 Uiso 1 1 calc R U . . .
C77 C 1.2763(4) 0.2226(3) -0.01032(16) 0.0567(12) Uani 1 1 d . . . . .
H77A H 1.2710 0.2545 0.0172 0.068 Uiso 1 1 calc R U . . .
H77B H 1.2283 0.2704 -0.0286 0.068 Uiso 1 1 calc R U . . .
C78 C 1.3904(4) 0.1845(4) -0.03729(18) 0.0743(15) Uani 1 1 d . . . . .
H78A H 1.3950 0.1568 -0.0656 0.111 Uiso 1 1 calc R U . . .
H78B H 1.4380 0.1359 -0.0196 0.111 Uiso 1 1 calc R U . . .
H78C H 1.4113 0.2365 -0.0439 0.111 Uiso 1 1 calc R U . . .
C79 C 0.7954(3) 0.6983(3) 0.29263(12) 0.0406(9) Uani 1 1 d . . . . .
H79A H 0.7318 0.7101 0.2809 0.049 Uiso 1 1 calc R U . . .
H79B H 0.7990 0.7594 0.2934 0.049 Uiso 1 1 calc R U . . .
C80 C 0.7863(3) 0.6578(3) 0.34005(13) 0.0395(9) Uani 1 1 d . . . . .
H80A H 0.8442 0.6543 0.3538 0.047 Uiso 1 1 calc R U . . .
H80B H 0.7175 0.6985 0.3592 0.047 Uiso 1 1 calc R U . . .
C81 C 0.7880(3) 0.5050(3) 0.37206(12) 0.0359(9) Uani 1 1 d . . . . .
C82 C 0.7632(3) 0.5360(3) 0.41650(13) 0.0408(9) Uani 1 1 d . . . . .
H82 H 0.7507 0.5988 0.4222 0.049 Uiso 1 1 calc R U . . .
C83 C 0.7568(3) 0.4758(3) 0.45254(13) 0.0418(10) Uani 1 1 d . . . . .
H83 H 0.7407 0.4984 0.4824 0.050 Uiso 1 1 calc R U . . .
C84 C 0.7732(3) 0.3835(3) 0.44615(12) 0.0383(9) Uani 1 1 d . . . . .
C85 C 0.7687(3) 0.3217(3) 0.48473(13) 0.0427(10) Uani 1 1 d . . . . .
C86 C 0.8072(3) 0.1931(3) 0.43287(13) 0.0394(9) Uani 1 1 d . . . . .
C87 C 0.8123(3) 0.2564(3) 0.39424(12) 0.0348(9) Uani 1 1 d . . . . .
C88 C 0.8348(3) 0.2229(3) 0.35057(12) 0.0350(9) Uani 1 1 d . . . . .
H88 H 0.8456 0.1601 0.3459 0.042 Uiso 1 1 calc R U . . .
C89 C 0.8414(3) 0.2813(3) 0.31391(12) 0.0350(9) Uani 1 1 d . . . . .
H89 H 0.8559 0.2584 0.2842 0.042 Uiso 1 1 calc R U . . .
C90 C 0.8270(3) 0.3724(3) 0.32014(12) 0.0363(9) Uani 1 1 d . . . . .
H90 H 0.8326 0.4108 0.2945 0.044 Uiso 1 1 calc R U . . .
C91 C 0.8041(3) 0.4099(3) 0.36373(12) 0.0343(8) Uani 1 1 d . . . . .
C92 C 0.7961(3) 0.3501(3) 0.40156(12) 0.0355(9) Uani 1 1 d . . . . .
C93 C 0.7828(3) 0.1670(3) 0.51543(13) 0.0496(11) Uani 1 1 d . . . . .
H93A H 0.7634 0.1180 0.5080 0.059 Uiso 1 1 calc R U . . .
H93B H 0.7286 0.2044 0.5413 0.059 Uiso 1 1 calc R U . . .
C94 C 0.8920(3) 0.1190(3) 0.52864(14) 0.0541(12) Uani 1 1 d . . . . .
H94A H 0.9463 0.0834 0.5024 0.065 Uiso 1 1 calc R U . . .
H94B H 0.9104 0.1683 0.5366 0.065 Uiso 1 1 calc R U . . .
C95 C 0.8945(4) 0.0510(4) 0.56857(15) 0.0741(16) Uani 1 1 d . . . . .
H95A H 0.8675 0.0071 0.5624 0.111 Uiso 1 1 calc R U . . .
H95B H 0.8498 0.0875 0.5959 0.111 Uiso 1 1 calc R U . . .
H95C H 0.9676 0.0151 0.5729 0.111 Uiso 1 1 calc R U . . .
C96 C 1.2507(3) -0.0324(3) 0.14118(12) 0.0397(9) Uani 1 1 d . . . . .
H96A H 1.3263 -0.0759 0.1304 0.048 Uiso 1 1 calc R U . . .
H96B H 1.2432 0.0334 0.1373 0.048 Uiso 1 1 calc R U . . .
C97 C 1.1830(3) -0.0468(3) 0.11293(13) 0.0380(9) Uani 1 1 d . . . . .
H97A H 1.1954 -0.0224 0.0820 0.046 Uiso 1 1 calc R U . . .
H97B H 1.2015 -0.1150 0.1111 0.046 Uiso 1 1 calc R U . . .
C98 C 0.9865(3) 0.0244(3) 0.11745(11) 0.0311(8) Uani 1 1 d . . . . .
C99 C 0.9963(3) -0.0011(3) 0.07357(12) 0.0356(9) Uani 1 1 d . . . . .
H99 H 1.0650 -0.0346 0.0556 0.043 Uiso 1 1 calc R U . . .
C100 C 0.9072(3) 0.0216(3) 0.05558(12) 0.0369(9) Uani 1 1 d . . . . .
H10C H 0.9165 0.0024 0.0257 0.044 Uiso 1 1 calc R U . . .
C101 C 0.8048(3) 0.0715(3) 0.08012(12) 0.0341(8) Uani 1 1 d . . . . .
C102 C 0.7139(3) 0.0932(3) 0.05997(13) 0.0398(9) Uani 1 1 d . . . . .
C103 C 0.5930(3) 0.1713(3) 0.13179(14) 0.0418(9) Uani 1 1 d . . . . .
C104 C 0.6872(3) 0.1476(3) 0.15106(13) 0.0353(9) Uani 1 1 d . . . . .
C105 C 0.6723(3) 0.1736(3) 0.19530(13) 0.0375(9) Uani 1 1 d . . . . .
H10D H 0.6025 0.2077 0.2122 0.045 Uiso 1 1 calc R U . . .
C106 C 0.7607(3) 0.1493(3) 0.21513(13) 0.0369(9) Uani 1 1 d . . . . .
H10E H 0.7503 0.1663 0.2455 0.044 Uiso 1 1 calc R U . . .
C107 C 0.8621(3) 0.1009(3) 0.19047(12) 0.0347(8) Uani 1 1 d . . . . .
H10F H 0.9210 0.0847 0.2043 0.042 Uiso 1 1 calc R U . . .
C108 C 0.8807(3) 0.0747(3) 0.14489(12) 0.0315(8) Uani 1 1 d . . . . .
C109 C 0.7907(3) 0.0982(2) 0.12515(11) 0.0314(8) Uani 1 1 d . . . . .
C110 C 0.5182(4) 0.1582(3) 0.06835(16) 0.0545(12) Uani 1 1 d . . . . .
H11A H 0.5316 0.1751 0.0361 0.065 Uiso 1 1 calc R U . . .
H11B H 0.4551 0.2125 0.0841 0.065 Uiso 1 1 calc R U . . .
C111 C 0.4952(4) 0.0716(4) 0.07276(18) 0.0656(14) Uani 1 1 d . . . . .
H11C H 0.4307 0.0877 0.0607 0.079 Uiso 1 1 calc R U . . .
H11D H 0.5551 0.0199 0.0539 0.079 Uiso 1 1 calc R U . . .
C112 C 0.4791(4) 0.0358(4) 0.1203(2) 0.0777(16) Uani 1 1 d . . . . .
H11E H 0.4699 -0.0222 0.1201 0.117 Uiso 1 1 calc R U . . .
H11F H 0.4157 0.0842 0.1386 0.117 Uiso 1 1 calc R U . . .
H11G H 0.5412 0.0222 0.1330 0.117 Uiso 1 1 calc R U . . .
O17 O 0.5807(2) 0.6719(2) 0.18078(9) 0.0449(7) Uani 1 1 d . . . . .
H17O H 0.5576 0.6694 0.2110 0.067 Uiso 1 1 d R U . . .
C113 C 0.5813(4) 0.7615(3) 0.16881(16) 0.0593(12) Uani 1 1 d . . . . .
H11H H 0.6030 0.7823 0.1924 0.089 Uiso 1 1 calc R U . . .
H11I H 0.5099 0.8080 0.1656 0.089 Uiso 1 1 calc R U . . .
H11J H 0.6313 0.7557 0.1402 0.089 Uiso 1 1 calc R U . . .
O18 O 0.1151(2) 0.34393(19) 0.20062(9) 0.0475(7) Uani 1 1 d . . . . .
H18O H 0.0583 0.3702 0.1870 0.071 Uiso 1 1 d R U . . .
C114 C 0.2125(4) 0.3180(4) 0.16589(16) 0.0705(15) Uani 1 1 d . . . . .
H11K H 0.2068 0.3726 0.1463 0.085 Uiso 1 1 calc R U . . .
H11L H 0.2222 0.2654 0.1478 0.085 Uiso 1 1 calc R U . . .
H11M H 0.2734 0.2985 0.1803 0.085 Uiso 1 1 calc R U . . .
O19 O 0.4436(2) 0.2074(2) 0.27588(9) 0.0477(7) Uani 1 1 d . . . . .
H19O H 0.4983 0.1487 0.2767 0.072 Uiso 1 1 d R U . . .
C115 C 0.3615(4) 0.2017(4) 0.25876(15) 0.0583(12) Uani 1 1 d . . . . .
H11N H 0.3397 0.1559 0.2766 0.070 Uiso 1 1 calc R U . . .
H11O H 0.3882 0.1812 0.2272 0.070 Uiso 1 1 calc R U . . .
H11P H 0.3005 0.2642 0.2608 0.070 Uiso 1 1 calc R U . . .
O20 O 0.9611(2) -0.0055(2) 0.29910(9) 0.0516(7) Uani 1 1 d . . . . .
H20C H 0.9432 -0.0347 0.3248 0.077 Uiso 1 1 d R U . . .
H20D H 1.0015 0.0217 0.3049 0.077 Uiso 1 1 d R U . . .
O21 O 0.9174(3) 0.8669(3) 0.35754(12) 0.0748(10) Uani 1 1 d . . . . .
H21O H 0.8858 0.8861 0.3869 0.112 Uiso 1 1 d R U . . .
C116 C 1.0138(4) 0.7840(4) 0.35704(19) 0.0765(15) Uani 1 1 d . . . . .
H11Q H 1.0514 0.7910 0.3786 0.115 Uiso 1 1 calc R U . . .
H11R H 1.0584 0.7744 0.3267 0.115 Uiso 1 1 calc R U . . .
H11S H 0.9984 0.7292 0.3654 0.115 Uiso 1 1 calc R U . . .
O22 O 0.8028(3) 0.8690(3) 0.44297(13) 0.0837(11) Uani 1 1 d . . . . .
H22O H 0.8229 0.8061 0.4476 0.126 Uiso 1 1 d R U . . .
C117 C 0.8153(5) 0.9080(4) 0.4808(2) 0.0834(17) Uani 1 1 d . . . . .
H11T H 0.8425 0.9551 0.4701 0.125 Uiso 1 1 calc R U . . .
H11U H 0.8656 0.8572 0.4966 0.125 Uiso 1 1 calc R U . . .
H11V H 0.7465 0.9384 0.5014 0.125 Uiso 1 1 calc R U . . .
O23 O 0.1147(3) 0.5933(3) 0.14341(11) 0.0561(10) Uani 0.75 1 d D . P A 1
H23A H 0.1185 0.6469 0.1494 0.084 Uiso 0.75 1 d R U P A 1
C118 C 0.0946(3) 0.5951(3) 0.09950(12) 0.0489(11) Uani 1 1 d D . . . .
H11W H 0.1022 0.5327 0.0925 0.073 Uiso 0.75 1 calc R U P A 1
H11X H 0.1456 0.6110 0.0773 0.073 Uiso 0.75 1 calc R U P A 1
H11Y H 0.0223 0.6429 0.0985 0.073 Uiso 0.75 1 calc R U P A 1
H11Z H 0.0951 0.6346 0.1223 0.073 Uiso 0.25 1 calc R U P A 2
H12A H 0.1430 0.5971 0.0714 0.073 Uiso 0.25 1 calc R U P A 2
H12B H 0.1178 0.5296 0.1103 0.073 Uiso 0.25 1 calc R U P A 2
O23' O -0.0109(4) 0.6303(6) 0.0914(3) 0.028(2) Uani 0.25 1 d D . P A 2
H23B H -0.0406 0.6945 0.0887 0.041 Uiso 0.25 1 d R U P A 2
O24 O 0.4658(4) 0.8703(3) 0.45089(14) 0.0832(16) Uani 0.75 1 d D . P . .
H24O H 0.4505 0.8230 0.4448 0.125 Uiso 0.75 1 d R U P . .
C119 C 0.5769(4) 0.8374(5) 0.44721(19) 0.0580(16) Uani 0.75 1 d D . P . .
H12C H 0.5898 0.8821 0.4624 0.087 Uiso 0.75 1 calc R U P . .
H12D H 0.6116 0.8326 0.4153 0.087 Uiso 0.75 1 calc R U P . .
H12E H 0.6058 0.7750 0.4614 0.087 Uiso 0.75 1 calc R U P . .
O25 O 0.1730(4) 0.3118(4) 0.52786(17) 0.0801(15) Uani 0.75 1 d D . P B 1
H25A H 0.2010 0.3164 0.4979 0.120 Uiso 0.75 1 d R U P B 1
C120 C 0.0649(5) 0.3842(5) 0.5386(2) 0.070(2) Uani 0.75 1 d D . P B 1
H12F H 0.0403 0.3891 0.5714 0.105 Uiso 0.75 1 calc R U P B 1
H12G H 0.0192 0.3675 0.5253 0.105 Uiso 0.75 1 calc R U P B 1
H12H H 0.0618 0.4452 0.5265 0.105 Uiso 0.75 1 calc R U P B 1
O25' O 0.0324(13) 0.4130(12) 0.5644(5) 0.0801(15) Uani 0.25 1 d D . P C 2
H25B H 0.1034 0.3795 0.5569 0.120 Uiso 0.25 1 d R U P C 2
C12' C -0.0083(6) 0.3981(12) 0.5286(6) 0.070(6) Uani 0.25 1 d D . P C 2
H12I H 0.0365 0.3840 0.4991 0.084 Uiso 0.25 1 d R U P C 2
H12J H -0.0707 0.4563 0.5274 0.084 Uiso 0.25 1 d R U P C 2
H12K H -0.0297 0.3482 0.5378 0.084 Uiso 0.25 1 d R U P C 2
O26' O 0.2425(14) 0.2754(12) 0.5275(6) 0.0801(15) Uani 0.25 1 d . . P D 2
H26A H 0.2471 0.2918 0.4982 0.120 Uiso 0.25 1 d R U P D 2
H26B H 0.3100 0.2474 0.5328 0.120 Uiso 0.25 1 d R U P D 2

loop_
_atom_site_aniso_label
_atom_site_aniso_U_11
_atom_site_aniso_U_22
_atom_site_aniso_U_33
_atom_site_aniso_U_23
_atom_site_aniso_U_13
_atom_site_aniso_U_12
O1 0.0320(16) 0.0449(18) 0.0552(17) -0.0038(13) -0.0072(13) -0.0109(14)
O2 0.0474(19) 0.102(3) 0.0323(16) -0.0134(16) -0.0098(13) -0.0078(19)
O3 0.056(2) 0.0411(19) 0.067(2) -0.0029(15) -0.0348(16) -0.0092(16)
O4 0.0520(18) 0.0555(19) 0.0422(15) 0.0003(13) -0.0241(13) -0.0215(16)
O5 0.0351(15) 0.0373(16) 0.0478(15) 0.0003(12) -0.0126(12) -0.0139(14)
O6 0.0415(16) 0.0458(17) 0.0458(15) -0.0059(13) -0.0123(12) -0.0199(14)
O7 0.0386(16) 0.0356(17) 0.0534(17) -0.0001(13) -0.0097(13) -0.0141(14)
O8 0.0325(15) 0.0398(17) 0.0499(16) -0.0125(13) -0.0021(12) -0.0063(14)
O9 0.0466(17) 0.0461(18) 0.0434(15) -0.0115(13) -0.0089(13) -0.0167(15)
O10 0.0487(17) 0.0431(17) 0.0395(15) 0.0010(13) -0.0101(13) -0.0178(15)
O11 0.0551(18) 0.0496(18) 0.0389(15) -0.0082(13) -0.0056(13) -0.0211(16)
O12 0.0472(17) 0.0494(19) 0.0579(18) 0.0020(14) -0.0239(14) -0.0203(15)
O13 0.065(2) 0.062(2) 0.0320(15) -0.0062(14) -0.0071(14) -0.0194(18)
O14 0.0414(17) 0.0438(19) 0.0508(17) 0.0040(14) -0.0105(13) -0.0166(15)
O15 0.0574(19) 0.0488(18) 0.0485(16) -0.0025(13) -0.0227(14) -0.0257(16)
O16 0.0329(16) 0.0456(18) 0.0661(19) -0.0034(15) -0.0149(14) -0.0102(15)
N1 0.0312(18) 0.0296(18) 0.0405(17) -0.0029(14) -0.0023(14) -0.0087(15)
N2 0.0313(18) 0.051(2) 0.0466(19) -0.0116(16) -0.0077(15) -0.0088(17)
N3 0.0320(18) 0.050(2) 0.0373(17) -0.0050(15) -0.0065(14) -0.0163(17)
N4 0.037(2) 0.065(3) 0.0376(18) -0.0038(18) -0.0106(15) -0.0141(19)
N5 0.0288(18) 0.060(3) 0.0430(19) -0.0155(18) -0.0151(15) -0.0034(18)
N6 0.046(2) 0.043(2) 0.0412(18) -0.0062(15) -0.0148(15) -0.0131(18)
N7 0.0408(19) 0.037(2) 0.0405(18) -0.0043(15) -0.0161(15) -0.0116(16)
N8 0.041(2) 0.042(2) 0.0444(19) -0.0065(15) -0.0200(15) -0.0118(17)
N9 0.0367(18) 0.0309(18) 0.0386(17) -0.0006(14) -0.0111(14) -0.0138(16)
N10 0.0332(18) 0.039(2) 0.0351(16) -0.0012(14) -0.0110(14) -0.0121(16)
N11 0.0275(17) 0.0379(19) 0.0417(17) -0.0053(14) -0.0088(13) -0.0120(15)
N12 0.0359(18) 0.038(2) 0.0364(17) -0.0022(14) -0.0093(14) -0.0124(16)
N13 0.0304(17) 0.0332(19) 0.0440(18) -0.0030(15) -0.0129(14) -0.0109(15)
N14 0.0397(19) 0.0331(19) 0.0446(19) -0.0033(15) -0.0120(15) -0.0147(16)
N15 0.0357(18) 0.0274(18) 0.0420(17) -0.0037(14) -0.0110(14) -0.0101(15)
N16 0.0318(17) 0.0293(18) 0.0430(18) -0.0066(14) -0.0036(14) -0.0094(15)
N17 0.045(2) 0.043(2) 0.0344(17) 0.0002(15) -0.0096(14) -0.0165(18)
N18 0.0372(18) 0.037(2) 0.0387(17) -0.0078(15) -0.0099(14) -0.0100(16)
N19 0.0378(19) 0.040(2) 0.0337(16) -0.0014(14) -0.0161(14) -0.0130(16)
N20 0.043(2) 0.036(2) 0.0442(18) -0.0019(15) -0.0117(15) -0.0171(17)
N21 0.0424(19) 0.0334(19) 0.0377(17) -0.0050(14) -0.0120(14) -0.0158(16)
N22 0.0357(19) 0.046(2) 0.0367(17) 0.0002(16) -0.0056(14) -0.0104(17)
N23 0.0283(17) 0.0351(19) 0.0386(17) -0.0074(14) -0.0064(13) -0.0073(15)
N24 0.039(2) 0.040(2) 0.055(2) -0.0010(16) -0.0227(16) -0.0162(17)
C1 0.031(2) 0.024(2) 0.040(2) -0.0012(16) -0.0019(16) -0.0080(17)
C2 0.039(2) 0.029(2) 0.043(2) -0.0027(17) -0.0057(17) -0.0124(19)
C3 0.043(2) 0.033(2) 0.043(2) -0.0020(18) -0.0097(18) -0.015(2)
C4 0.035(2) 0.032(2) 0.049(2) 0.0031(18) -0.0116(18) -0.0138(19)
C5 0.032(2) 0.030(2) 0.046(2) -0.0020(17) -0.0095(17) -0.0126(18)
C6 0.030(2) 0.034(2) 0.043(2) -0.0019(17) -0.0023(17) -0.0095(19)
C7 0.038(2) 0.048(3) 0.046(2) -0.0140(19) 0.0005(18) -0.015(2)
C8 0.045(2) 0.051(3) 0.041(2) -0.0042(19) -0.0086(18) -0.021(2)
C9 0.036(2) 0.063(3) 0.037(2) -0.003(2) -0.0053(17) -0.022(2)
C10 0.036(2) 0.079(4) 0.043(2) -0.010(2) -0.0053(18) -0.029(2)
C11 0.032(2) 0.071(3) 0.040(2) -0.017(2) -0.0155(19) -0.005(2)
C12 0.041(2) 0.070(3) 0.038(2) -0.011(2) -0.0192(19) -0.002(2)
C13 0.063(3) 0.077(4) 0.046(3) -0.025(3) -0.026(2) 0.005(3)
C14 0.090(4) 0.062(4) 0.064(3) -0.024(3) -0.041(3) 0.004(3)
C15 0.060(3) 0.051(3) 0.064(3) -0.023(2) -0.033(2) 0.004(3)
C16 0.041(2) 0.048(3) 0.052(3) -0.014(2) -0.024(2) -0.003(2)
C17 0.034(2) 0.039(3) 0.055(3) -0.013(2) -0.0241(19) -0.001(2)
C18 0.040(2) 0.041(3) 0.041(2) -0.0045(18) -0.0134(18) -0.008(2)
C19 0.038(2) 0.044(3) 0.045(2) -0.0040(19) -0.0135(18) -0.011(2)
C20 0.035(2) 0.038(2) 0.049(2) -0.0020(19) -0.0139(18) -0.009(2)
C21 0.035(2) 0.037(2) 0.054(2) -0.0103(19) -0.0136(18) -0.008(2)
C22 0.043(2) 0.036(2) 0.038(2) -0.0029(17) -0.0119(18) -0.018(2)
C23 0.041(2) 0.033(2) 0.037(2) 0.0029(16) -0.0178(17) -0.0188(19)
C24 0.051(3) 0.036(2) 0.0322(19) 0.0004(17) -0.0111(17) -0.022(2)
C25 0.041(2) 0.035(2) 0.038(2) -0.0024(17) -0.0064(17) -0.020(2)
C26 0.034(2) 0.030(2) 0.043(2) 0.0004(17) -0.0058(17) -0.0149(18)
C27 0.032(2) 0.028(2) 0.040(2) 0.0052(16) -0.0143(16) -0.0147(18)
C28 0.035(2) 0.026(2) 0.043(2) 0.0022(17) -0.0124(17) -0.0135(19)
C29 0.038(2) 0.042(2) 0.037(2) 0.0032(17) -0.0123(17) -0.017(2)
C30 0.039(2) 0.037(2) 0.039(2) -0.0003(17) -0.0103(17) -0.016(2)
C31 0.038(2) 0.037(2) 0.049(2) -0.0022(18) -0.0115(18) -0.018(2)
C32 0.033(2) 0.039(2) 0.052(2) 0.0023(19) -0.0106(18) -0.017(2)
C33 0.029(2) 0.036(2) 0.051(2) -0.0089(19) -0.0129(17) -0.0119(19)
C34 0.030(2) 0.040(2) 0.041(2) -0.0052(18) -0.0125(16) -0.0127(19)
C35 0.030(2) 0.038(2) 0.045(2) -0.0026(18) -0.0151(17) -0.0104(19)
C36 0.032(2) 0.050(3) 0.039(2) -0.0035(19) -0.0095(17) -0.011(2)
C37 0.033(2) 0.038(2) 0.048(2) 0.0041(18) -0.0170(18) -0.0118(19)
C38 0.027(2) 0.033(2) 0.046(2) -0.0003(17) -0.0135(16) -0.0099(18)
C39 0.030(2) 0.033(2) 0.050(2) 0.0013(18) -0.0138(17) -0.0103(19)
C40 0.041(2) 0.038(2) 0.043(2) -0.0074(18) -0.0150(18) -0.012(2)
C41 0.035(2) 0.034(2) 0.047(2) -0.0032(17) -0.0128(17) -0.0140(19)
C42 0.033(2) 0.032(2) 0.048(2) -0.0030(18) -0.0092(17) -0.0091(19)
C43 0.035(2) 0.029(2) 0.049(2) 0.0002(18) -0.0123(18) -0.0090(19)
C44 0.031(2) 0.026(2) 0.044(2) -0.0003(17) -0.0050(17) -0.0089(18)
C45 0.037(2) 0.043(3) 0.042(2) -0.0011(18) -0.0147(17) -0.013(2)
C46 0.037(2) 0.045(3) 0.039(2) -0.0036(18) -0.0105(17) -0.011(2)
C47 0.028(2) 0.039(2) 0.041(2) -0.0037(18) -0.0118(16) -0.0098(19)
C48 0.042(2) 0.045(3) 0.033(2) -0.0021(18) -0.0121(17) -0.014(2)
C49 0.037(2) 0.042(3) 0.038(2) -0.0060(18) -0.0153(17) -0.012(2)
C50 0.035(2) 0.039(2) 0.036(2) -0.0040(17) -0.0120(16) -0.0114(19)
C51 0.031(2) 0.038(2) 0.041(2) -0.0084(18) -0.0120(17) -0.0106(19)
C52 0.028(2) 0.039(2) 0.042(2) -0.0051(18) -0.0104(16) -0.0095(19)
C53 0.031(2) 0.039(2) 0.0347(19) -0.0041(17) -0.0092(16) -0.0105(19)
C54 0.031(2) 0.038(2) 0.041(2) -0.0037(18) -0.0116(17) -0.0081(19)
C55 0.033(2) 0.044(3) 0.0316(19) -0.0061(17) -0.0097(16) -0.0100(19)
C56 0.033(2) 0.035(2) 0.042(2) -0.0068(17) -0.0126(17) -0.0092(19)
C57 0.029(2) 0.042(2) 0.0312(19) -0.0032(17) -0.0109(15) -0.0105(19)
C58 0.0261(19) 0.036(2) 0.037(2) -0.0061(17) -0.0095(15) -0.0072(18)
C59 0.043(2) 0.036(2) 0.048(2) -0.0022(18) -0.0145(19) -0.012(2)
C60 0.039(3) 0.044(3) 0.071(3) 0.002(2) -0.013(2) -0.009(2)
C61 0.068(4) 0.053(3) 0.088(4) -0.002(3) -0.028(3) -0.016(3)
C62 0.040(2) 0.038(2) 0.043(2) -0.0015(18) -0.0184(18) -0.012(2)
C63 0.039(2) 0.036(2) 0.040(2) -0.0050(17) -0.0174(17) -0.0107(19)
C64 0.041(2) 0.025(2) 0.0373(19) 0.0027(16) -0.0155(17) -0.0140(19)
C65 0.044(2) 0.028(2) 0.036(2) -0.0013(16) -0.0136(17) -0.0103(19)
C66 0.052(3) 0.030(2) 0.0343(19) 0.0014(16) -0.0146(18) -0.020(2)
C67 0.043(2) 0.027(2) 0.039(2) -0.0001(16) -0.0126(17) -0.0147(19)
C68 0.050(3) 0.025(2) 0.047(2) -0.0019(17) -0.0156(19) -0.017(2)
C69 0.043(2) 0.031(2) 0.049(2) 0.0015(18) -0.0159(19) -0.019(2)
C70 0.043(2) 0.028(2) 0.040(2) 0.0036(16) -0.0155(17) -0.0169(19)
C71 0.049(3) 0.037(2) 0.043(2) 0.0079(18) -0.0231(19) -0.023(2)
C72 0.048(2) 0.037(2) 0.035(2) 0.0007(17) -0.0154(18) -0.021(2)
C73 0.041(2) 0.032(2) 0.039(2) 0.0020(17) -0.0147(17) -0.0148(19)
C74 0.040(2) 0.024(2) 0.040(2) 0.0025(16) -0.0153(17) -0.0132(18)
C75 0.041(2) 0.024(2) 0.039(2) 0.0031(16) -0.0100(17) -0.0154(19)
C76 0.042(2) 0.032(2) 0.060(3) -0.0045(19) -0.010(2) -0.014(2)
C77 0.054(3) 0.050(3) 0.064(3) -0.001(2) -0.005(2) -0.024(3)
C78 0.085(4) 0.063(4) 0.078(4) -0.005(3) 0.000(3) -0.042(3)
C79 0.040(2) 0.033(2) 0.043(2) -0.0004(18) -0.0129(18) -0.009(2)
C80 0.032(2) 0.039(2) 0.045(2) -0.0069(18) -0.0097(17) -0.0117(19)
C81 0.026(2) 0.039(2) 0.040(2) -0.0089(18) -0.0078(16) -0.0090(18)
C82 0.043(2) 0.036(2) 0.042(2) -0.0042(18) -0.0102(18) -0.015(2)
C83 0.039(2) 0.045(3) 0.037(2) -0.0116(19) -0.0091(17) -0.012(2)
C84 0.032(2) 0.044(3) 0.035(2) -0.0032(18) -0.0072(16) -0.012(2)
C85 0.036(2) 0.045(3) 0.043(2) -0.0050(19) -0.0093(18) -0.012(2)
C86 0.029(2) 0.039(3) 0.045(2) -0.0029(19) -0.0043(17) -0.010(2)
C87 0.028(2) 0.037(2) 0.039(2) 0.0042(17) -0.0116(16) -0.0124(18)
C88 0.030(2) 0.034(2) 0.040(2) -0.0085(17) -0.0070(16) -0.0116(18)
C89 0.029(2) 0.043(2) 0.0316(19) -0.0071(17) -0.0070(15) -0.0124(19)
C90 0.030(2) 0.039(2) 0.036(2) -0.0030(17) -0.0096(16) -0.0108(19)
C91 0.028(2) 0.037(2) 0.036(2) -0.0037(17) -0.0079(15) -0.0101(18)
C92 0.0251(19) 0.037(2) 0.037(2) -0.0105(17) -0.0048(15) -0.0051(18)
C93 0.046(3) 0.051(3) 0.041(2) 0.010(2) -0.0048(19) -0.015(2)
C94 0.040(3) 0.052(3) 0.051(3) 0.008(2) -0.007(2) -0.006(2)
C95 0.050(3) 0.083(4) 0.052(3) 0.018(3) -0.002(2) -0.003(3)
C96 0.031(2) 0.040(2) 0.045(2) -0.0004(18) -0.0067(17) -0.0126(19)
C97 0.033(2) 0.037(2) 0.041(2) -0.0056(17) -0.0046(17) -0.0131(19)
C98 0.033(2) 0.028(2) 0.0334(19) 0.0017(15) -0.0058(15) -0.0144(18)
C99 0.037(2) 0.033(2) 0.0354(19) -0.0035(16) -0.0074(16) -0.0139(19)
C100 0.048(2) 0.034(2) 0.0334(19) -0.0003(16) -0.0096(17) -0.022(2)
C101 0.033(2) 0.030(2) 0.044(2) 0.0018(17) -0.0127(17) -0.0149(18)
C102 0.049(3) 0.036(2) 0.041(2) 0.0015(18) -0.0160(19) -0.021(2)
C103 0.036(2) 0.034(2) 0.055(2) -0.0002(19) -0.0134(19) -0.013(2)
C104 0.029(2) 0.026(2) 0.051(2) 0.0016(17) -0.0117(17) -0.0101(18)
C105 0.033(2) 0.031(2) 0.043(2) -0.0054(17) -0.0038(17) -0.0103(19)
C106 0.038(2) 0.031(2) 0.039(2) -0.0052(17) -0.0053(17) -0.0121(19)
C107 0.033(2) 0.032(2) 0.037(2) -0.0031(16) -0.0076(16) -0.0120(18)
C108 0.031(2) 0.025(2) 0.0361(19) 0.0007(15) -0.0071(16) -0.0108(17)
C109 0.036(2) 0.023(2) 0.0335(19) 0.0001(15) -0.0080(16) -0.0106(18)
C110 0.050(3) 0.046(3) 0.075(3) -0.001(2) -0.034(2) -0.017(2)
C111 0.054(3) 0.060(3) 0.099(4) 0.002(3) -0.041(3) -0.028(3)
C112 0.069(4) 0.081(4) 0.105(4) 0.013(3) -0.031(3) -0.048(3)
O17 0.0471(17) 0.0486(18) 0.0383(14) -0.0038(13) -0.0110(12) -0.0184(15)
C113 0.061(3) 0.054(3) 0.063(3) 0.010(2) -0.016(2) -0.025(3)
O18 0.0468(17) 0.0468(18) 0.0457(16) -0.0008(13) -0.0164(13) -0.0141(15)
C114 0.056(3) 0.088(4) 0.060(3) -0.007(3) -0.021(3) -0.019(3)
O19 0.0371(16) 0.0533(19) 0.0460(16) -0.0069(13) -0.0102(12) -0.0114(14)
C115 0.044(3) 0.077(4) 0.050(3) -0.011(2) -0.014(2) -0.019(3)
O20 0.0418(17) 0.0555(19) 0.0539(17) -0.0125(14) -0.0081(13) -0.0162(15)
O21 0.057(2) 0.081(3) 0.074(2) 0.0125(19) -0.0108(17) -0.023(2)
C116 0.071(4) 0.066(4) 0.086(4) 0.004(3) -0.014(3) -0.026(3)
O22 0.087(3) 0.072(3) 0.084(3) 0.014(2) -0.010(2) -0.033(2)
C117 0.080(4) 0.078(4) 0.100(5) 0.023(4) -0.024(3) -0.044(4)
O23 0.061(3) 0.056(3) 0.054(2) -0.002(2) -0.014(2) -0.026(2)
C118 0.060(3) 0.049(3) 0.047(2) 0.000(2) -0.016(2) -0.029(2)
O23' 0.025(5) 0.032(6) 0.033(5) 0.002(4) -0.010(4) -0.018(5)
O24 0.152(5) 0.075(3) 0.047(3) 0.000(2) -0.022(3) -0.071(4)
C119 0.067(4) 0.067(5) 0.040(3) 0.006(3) -0.001(3) -0.035(4)
O25 0.089(4) 0.066(4) 0.064(2) 0.009(2) 0.006(3) -0.027(3)
C120 0.076(6) 0.092(6) 0.057(4) 0.015(4) -0.034(4) -0.044(5)
O25' 0.089(4) 0.066(4) 0.064(2) 0.009(2) 0.006(3) -0.027(3)
C12' 0.080(16) 0.027(11) 0.084(15) 0.014(10) -0.002(13) -0.015(11)
O26' 0.089(4) 0.066(4) 0.064(2) 0.009(2) 0.006(3) -0.027(3)

loop_
_atom_type_symbol
_atom_type_description
_atom_type_scat_dispersion_real
_atom_type_scat_dispersion_imag
_atom_type_scat_source
C C 0.0070 0.0030 'International Tables Vol C Tables 4.2.6.8 and 6.1.1.4'
H H 0.0000 0.0000 'International Tables Vol C Tables 4.2.6.8 and 6.1.1.4'
N N 0.0130 0.0070 'International Tables Vol C Tables 4.2.6.8 and 6.1.1.4'
O O 0.0210 0.0120 'International Tables Vol C Tables 4.2.6.8 and 6.1.1.4'

loop_
_geom_angle_atom_site_label_1
_geom_angle_atom_site_label_2
_geom_angle_atom_site_label_3
_geom_angle
C5 N1 C1 117.6(3)
C6 N2 C7 122.3(3)
C6 N2 H2N 118.8
C7 N2 H2N 118.8
C9 N3 C8 115.1(3)
C9 N3 C45 112.4(3)
C8 N3 C45 113.6(3)
C11 N4 C10 124.1(4)
C11 N4 H4N 118.0
C10 N4 H4N 118.0
C16 N5 C12 117.4(4)
C17 N6 C18 120.0(4)
C17 N6 H6N 120.0
C18 N6 H6N 120.0
C20 N7 C62 112.5(3)
C20 N7 C19 114.5(3)
C62 N7 C19 113.2(3)
C22 N8 C21 123.4(3)
C22 N8 H8N 118.3
C21 N8 H8N 118.3
C27 N9 C23 117.5(3)
C28 N10 C29 122.6(3)
C28 N10 H10N 118.7
C29 N10 H10N 118.7
C31 N11 C79 112.1(3)
C31 N11 C30 114.6(3)
C79 N11 C30 113.6(3)
C33 N12 C32 123.6(3)
C33 N12 H12N 118.2
C32 N12 H12N 118.2
C38 N13 C34 118.0(3)
C39 N14 C40 120.7(3)
C39 N14 H14N 119.6
C40 N14 H14N 119.6
C41 N15 C96 114.7(3)
C41 N15 C42 114.6(3)
C96 N15 C42 112.2(3)
C44 N16 C43 123.6(3)
C44 N16 H16N 118.2
C43 N16 H16N 118.2
C47 N17 C46 125.9(3)
C47 N17 H17N 117.1
C46 N17 H17N 117.1
C52 N18 C51 124.3(3)
C52 N18 C59 116.9(3)
C51 N18 C59 118.7(3)
C64 N19 C63 124.5(3)
C64 N19 H19N 117.8
C63 N19 H19N 117.8
C69 N20 C68 124.6(3)
C69 N20 C76 117.8(3)
C68 N20 C76 117.5(3)
C81 N21 C80 124.0(3)
C81 N21 H21N 118.0
C80 N21 H21N 118.0
C85 N22 C86 123.7(3)
C85 N22 C93 117.4(3)
C86 N22 C93 118.7(3)
C98 N23 C97 125.7(3)
C98 N23 H23N 117.1
C97 N23 H23N 117.1
C103 N24 C102 124.3(3)
C103 N24 C110 118.1(4)
C102 N24 C110 117.6(3)
N1 C1 C2 122.6(3)
N1 C1 C44 116.5(3)
C2 C1 C44 120.9(3)
C3 C2 C1 119.0(4)
C3 C2 H2 120.5
C1 C2 H2 120.5
C2 C3 C4 119.0(4)
C2 C3 H3 120.5
C4 C3 H3 120.5
C5 C4 C3 118.0(4)
C5 C4 H4 121.0
C3 C4 H4 121.0
N1 C5 C4 123.8(4)
N1 C5 C6 115.7(3)
C4 C5 C6 120.4(3)
O1 C6 N2 123.8(4)
O1 C6 C5 120.1(3)
N2 C6 C5 116.1(3)
N2 C7 C8 114.4(3)
N2 C7 H7A 108.7
C8 C7 H7A 108.7
N2 C7 H7B 108.7
C8 C7 H7B 108.7
H7A C7 H7B 107.6
N3 C8 C7 109.3(3)
N3 C8 H8A 109.8
C7 C8 H8A 109.8
N3 C8 H8B 109.8
C7 C8 H8B 109.8
H8A C8 H8B 108.3
N3 C9 C10 111.5(3)
N3 C9 H9A 109.3
C10 C9 H9A 109.3
N3 C9 H9B 109.3
C10 C9 H9B 109.3
H9A C9 H9B 108.0
N4 C10 C9 114.6(3)
N4 C10 H10A 108.6
C9 C10 H10A 108.6
N4 C10 H10B 108.6
C9 C10 H10B 108.6
H10A C10 H10B 107.6
O2 C11 N4 121.6(5)
O2 C11 C12 122.0(4)
N4 C11 C12 116.4(4)
N5 C12 C13 121.4(5)
N5 C12 C11 118.8(4)
C13 C12 C11 119.8(4)
C14 C13 C12 120.4(5)
C14 C13 H13 119.8
C12 C13 H13 119.8
C15 C14 C13 118.2(5)
C15 C14 H14 120.9
C13 C14 H14 120.9
C14 C15 C16 118.7(5)
C14 C15 H15 120.7
C16 C15 H15 120.7
N5 C16 C15 124.0(4)
N5 C16 C17 119.0(4)
C15 C16 C17 116.9(4)
O3 C17 N6 121.9(4)
O3 C17 C16 121.9(4)
N6 C17 C16 116.2(4)
N6 C18 C19 113.0(3)
N6 C18 H18A 109.0
C19 C18 H18A 109.0
N6 C18 H18B 109.0
C19 C18 H18B 109.0
H18A C18 H18B 107.8
N7 C19 C18 109.5(3)
N7 C19 H19A 109.8
C18 C19 H19A 109.8
N7 C19 H19B 109.8
C18 C19 H19B 109.8
H19A C19 H19B 108.2
N7 C20 C21 112.7(3)
N7 C20 H20A 109.0
C21 C20 H20A 109.0
N7 C20 H20B 109.0
C21 C20 H20B 109.0
H20A C20 H20B 107.8
N8 C21 C20 113.7(3)
N8 C21 H21A 108.8
C20 C21 H21A 108.8
N8 C21 H21B 108.8
C20 C21 H21B 108.8
H21A C21 H21B 107.7
O4 C22 N8 123.7(4)
O4 C22 C23 120.6(3)
N8 C22 C23 115.6(3)
N9 C23 C24 122.8(3)
N9 C23 C22 117.1(3)
C24 C23 C22 120.0(3)
C23 C24 C25 118.6(3)
C23 C24 H24 120.7
C25 C24 H24 120.7
C26 C25 C24 119.2(4)
C26 C25 H25 120.4
C24 C25 H25 120.4
C25 C26 C27 118.7(4)
C25 C26 H26 120.7
C27 C26 H26 120.7
N9 C27 C26 123.2(3)
N9 C27 C28 115.8(3)
C26 C27 C28 121.0(3)
O5 C28 N10 123.1(3)
O5 C28 C27 121.4(3)
N10 C28 C27 115.5(3)
N10 C29 C30 112.6(3)
N10 C29 H29A 109.1
C30 C29 H29A 109.1
N10 C29 H29B 109.1
C30 C29 H29B 109.1
H29A C29 H29B 107.8
N11 C30 C29 108.6(3)
N11 C30 H30A 110.0
C29 C30 H30A 110.0
N11 C30 H30B 110.0
C29 C30 H30B 110.0
H30A C30 H30B 108.4
N11 C31 C32 113.3(3)
N11 C31 H31A 108.9
C32 C31 H31A 108.9
N11 C31 H31B 108.9
C32 C31 H31B 108.9
H31A C31 H31B 107.7
N12 C32 C31 114.1(3)
N12 C32 H32A 108.7
C31 C32 H32A 108.7
N12 C32 H32B 108.7
C31 C32 H32B 108.7
H32A C32 H32B 107.6
O6 C33 N12 124.1(4)
O6 C33 C34 119.2(3)
N12 C33 C34 116.6(3)
N13 C34 C35 122.2(4)
N13 C34 C33 117.1(3)
C35 C34 C33 120.7(3)
C36 C35 C34 118.9(4)
C36 C35 H35 120.5
C34 C35 H35 120.5
C35 C36 C37 119.2(4)
C35 C36 H36 120.4
C37 C36 H36 120.4
C38 C37 C36 117.9(4)
C38 C37 H37 121.0
C36 C37 H37 121.0
N13 C38 C37 123.8(4)
N13 C38 C39 116.6(3)
C37 C38 C39 119.6(3)
O7 C39 N14 123.3(4)
O7 C39 C38 120.2(3)
N14 C39 C38 116.5(3)
N14 C40 C41 113.9(3)
N14 C40 H40A 108.8
C41 C40 H40A 108.8
N14 C40 H40B 108.8
C41 C40 H40B 108.8
H40A C40 H40B 107.7
N15 C41 C40 109.3(3)
N15 C41 H41A 109.8
C40 C41 H41A 109.8
N15 C41 H41B 109.8
C40 C41 H41B 109.8
H41A C41 H41B 108.3
N15 C42 C43 113.5(3)
N15 C42 H42A 108.9
C43 C42 H42A 108.9
N15 C42 H42B 108.9
C43 C42 H42B 108.9
H42A C42 H42B 107.7
N16 C43 C42 113.3(3)
N16 C43 H43A 108.9
C42 C43 H43A 108.9
N16 C43 H43B 108.9
C42 C43 H43B 108.9
H43A C43 H43B 107.7
O8 C44 N16 124.5(3)
O8 C44 C1 119.8(3)
N16 C44 C1 115.7(3)
N3 C45 C46 109.4(3)
N3 C45 H45A 109.8
C46 C45 H45A 109.8
N3 C45 H45B 109.8
C46 C45 H45B 109.8
H45A C45 H45B 108.2
N17 C46 C45 108.0(3)
N17 C46 H46A 110.1
C45 C46 H46A 110.1
N17 C46 H46B 110.1
C45 C46 H46B 110.1
H46A C46 H46B 108.4
N17 C47 C48 121.3(3)
N17 C47 C57 120.0(3)
C48 C47 C57 118.7(4)
C49 C48 C47 120.4(4)
C49 C48 H48 119.8
C47 C48 H48 119.8
C48 C49 C50 122.7(4)
C48 C49 H49 118.7
C50 C49 H49 118.7
C49 C50 C58 118.8(4)
C49 C50 C51 120.4(3)
C58 C50 C51 120.7(3)
O9 C51 N18 118.9(3)
O9 C51 C50 123.9(4)
N18 C51 C50 117.2(3)
O10 C52 N18 119.3(4)
O10 C52 C53 123.1(3)
N18 C52 C53 117.7(3)
C54 C53 C58 121.0(4)
C54 C53 C52 119.3(3)
C58 C53 C52 119.7(3)
C53 C54 C55 119.5(4)
C53 C54 H54 120.2
C55 C54 H54 120.2
C56 C55 C54 120.8(4)
C56 C55 H55 119.6
C54 C55 H55 119.6
C55 C56 C57 121.2(4)
C55 C56 H56 119.4
C57 C56 H56 119.4
C58 C57 C56 118.0(3)
C58 C57 C47 119.3(3)
C56 C57 C47 122.7(4)
C53 C58 C57 119.4(3)
C53 C58 C50 120.4(3)
C57 C58 C50 120.2(3)
N18 C59 C60 111.7(3)
N18 C59 H59A 109.3
C60 C59 H59A 109.3
N18 C59 H59B 109.3
C60 C59 H59B 109.3
H59A C59 H59B 108.0
C61 C60 C59 111.0(4)
C61 C60 H60A 109.4
C59 C60 H60A 109.4
C61 C60 H60B 109.4
C59 C60 H60B 109.4
H60A C60 H60B 108.0
C60 C61 H61A 109.5
C60 C61 H61B 109.5
H61A C61 H61B 109.5
C60 C61 H61C 109.5
H61A C61 H61C 109.5
H61B C61 H61C 109.5
N7 C62 C63 110.8(3)
N7 C62 H62A 109.5
C63 C62 H62A 109.5
N7 C62 H62B 109.5
C63 C62 H62B 109.5
H62A C62 H62B 108.1
N19 C63 C62 107.7(3)
N19 C63 H63A 110.2
C62 C63 H63A 110.2
N19 C63 H63B 110.2
C62 C63 H63B 110.2
H63A C63 H63B 108.5
N19 C64 C65 121.2(3)
N19 C64 C74 119.6(3)
C65 C64 C74 119.2(3)
C66 C65 C64 120.6(3)
C66 C65 H65 119.7
C64 C65 H65 119.7
C67 C66 C65 122.1(3)
C67 C66 H66 118.9
C65 C66 H66 118.9
C66 C67 C75 118.8(4)
C66 C67 C68 120.8(3)
C75 C67 C68 120.3(3)
O11 C68 N20 119.4(4)
O11 C68 C67 123.4(3)
N20 C68 C67 117.2(3)
O12 C69 N20 120.4(4)
O12 C69 C70 122.3(4)
N20 C69 C70 117.3(3)
C71 C70 C75 121.1(4)
C71 C70 C69 119.4(3)
C75 C70 C69 119.5(3)
C70 C71 C72 120.3(3)
C70 C71 H71 119.8
C72 C71 H71 119.8
C73 C72 C71 120.1(3)
C73 C72 H72 119.9
C71 C72 H72 119.9
C72 C73 C74 120.9(4)
C72 C73 H73 119.6
C74 C73 H73 119.6
C73 C74 C75 118.9(3)
C73 C74 C64 122.6(3)
C75 C74 C64 118.6(3)
C70 C75 C74 118.7(3)
C70 C75 C67 120.7(3)
C74 C75 C67 120.6(3)
N20 C76 C77 112.9(3)
N20 C76 H76A 109.0
C77 C76 H76A 109.0
N20 C76 H76B 109.0
C77 C76 H76B 109.0
H76A C76 H76B 107.8
C76 C77 C78 112.4(4)
C76 C77 H77A 109.1
C78 C77 H77A 109.1
C76 C77 H77B 109.1
C78 C77 H77B 109.1
H77A C77 H77B 107.8
C77 C78 H78A 109.5
C77 C78 H78B 109.5
H78A C78 H78B 109.5
C77 C78 H78C 109.5
H78A C78 H78C 109.5
H78B C78 H78C 109.5
N11 C79 C80 110.1(3)
N11 C79 H79A 109.6
C80 C79 H79A 109.6
N11 C79 H79B 109.6
C80 C79 H79B 109.6
H79A C79 H79B 108.2
N21 C80 C79 107.2(3)
N21 C80 H80A 110.3
C79 C80 H80A 110.3
N21 C80 H80B 110.3
C79 C80 H80B 110.3
H80A C80 H80B 108.5
N21 C81 C82 121.8(4)
N21 C81 C91 118.9(3)
C82 C81 C91 119.3(4)
C83 C82 C81 120.7(4)
C83 C82 H82 119.6
C81 C82 H82 119.6
C82 C83 C84 122.0(4)
C82 C83 H83 119.0
C84 C83 H83 119.0
C83 C84 C92 119.0(3)
C83 C84 C85 120.3(3)
C92 C84 C85 120.6(4)
O13 C85 N22 118.5(4)
O13 C85 C84 123.6(4)
N22 C85 C84 117.9(3)
O14 C86 N22 119.6(4)
O14 C86 C87 122.9(4)
N22 C86 C87 117.5(4)
C88 C87 C92 120.4(3)
C88 C87 C86 119.4(4)
C92 C87 C86 120.1(3)
C89 C88 C87 120.0(3)
C89 C88 H88 120.0
C87 C88 H88 120.0
C90 C89 C88 120.6(3)
C90 C89 H89 119.7
C88 C89 H89 119.7
C89 C90 C91 121.7(3)
C89 C90 H90 119.1
C91 C90 H90 119.1
C90 C91 C92 117.6(3)
C90 C91 C81 123.8(3)
C92 C91 C81 118.5(3)
C84 C92 C87 120.0(3)
C84 C92 C91 120.4(3)
C87 C92 C91 119.6(3)
N22 C93 C94 110.9(3)
N22 C93 H93A 109.5
C94 C93 H93A 109.5
N22 C93 H93B 109.5
C94 C93 H93B 109.5
H93A C93 H93B 108.0
C95 C94 C93 112.3(4)
C95 C94 H94A 109.2
C93 C94 H94A 109.2
C95 C94 H94B 109.2
C93 C94 H94B 109.2
H94A C94 H94B 107.9
C94 C95 H95A 109.5
C94 C95 H95B 109.5
H95A C95 H95B 109.5
C94 C95 H95C 109.5
H95A C95 H95C 109.5
H95B C95 H95C 109.5
N15 C96 C97 111.2(3)
N15 C96 H96A 109.4
C97 C96 H96A 109.4
N15 C96 H96B 109.4
C97 C96 H96B 109.4
H96A C96 H96B 108.0
N23 C97 C96 107.0(3)
N23 C97 H97A 110.3
C96 C97 H97A 110.3
N23 C97 H97B 110.3
C96 C97 H97B 110.3
H97A C97 H97B 108.6
N23 C98 C99 122.1(3)
N23 C98 C108 119.0(3)
C99 C98 C108 118.9(3)
C100 C99 C98 121.1(4)
C100 C99 H99 119.4
C98 C99 H99 119.4
C99 C100 C101 121.9(3)
C99 C100 H10C 119.1
C101 C100 H10C 119.1
C100 C101 C109 119.1(3)
C100 C101 C102 119.9(3)
C109 C101 C102 120.9(3)
O15 C102 N24 118.7(3)
O15 C102 C101 124.3(4)
N24 C102 C101 117.1(3)
O16 C103 N24 120.3(4)
O16 C103 C104 122.7(4)
N24 C103 C104 116.9(4)
C105 C104 C109 120.7(3)
C105 C104 C103 118.7(3)
C109 C104 C103 120.6(3)
C104 C105 C106 120.0(4)
C104 C105 H10D 120.0
C106 C105 H10D 120.0
C107 C106 C105 120.1(3)
C107 C106 H10E 119.9
C105 C106 H10E 119.9
C106 C107 C108 121.5(3)
C106 C107 H10F 119.2
C108 C107 H10F 119.2
C107 C108 C109 118.1(3)
C107 C108 C98 123.3(3)
C109 C108 C98 118.5(3)
C104 C109 C101 120.2(3)
C104 C109 C108 119.5(3)
C101 C109 C108 120.4(3)
N24 C110 C111 111.8(4)
N24 C110 H11A 109.3
C111 C110 H11A 109.3
N24 C110 H11B 109.3
C111 C110 H11B 109.3
H11A C110 H11B 107.9
C112 C111 C110 114.2(4)
C112 C111 H11C 108.7
C110 C111 H11C 108.7
C112 C111 H11D 108.7
C110 C111 H11D 108.7
H11C C111 H11D 107.6
C111 C112 H11E 109.5
C111 C112 H11F 109.5
H11E C112 H11F 109.5
C111 C112 H11G 109.5
H11E C112 H11G 109.5
H11F C112 H11G 109.5
C113 O17 H17O 110.0
O17 C113 H11H 109.5
O17 C113 H11I 109.5
H11H C113 H11I 109.5
O17 C113 H11J 109.5
H11H C113 H11J 109.5
H11I C113 H11J 109.5
C114 O18 H18O 108.8
O18 C114 H11K 109.5
O18 C114 H11L 109.5
H11K C114 H11L 109.5
O18 C114 H11M 109.5
H11K C114 H11M 109.5
H11L C114 H11M 109.5
C115 O19 H19O 110.3
O19 C115 H11N 109.5
O19 C115 H11O 109.5
H11N C115 H11O 109.5
O19 C115 H11P 109.5
H11N C115 H11P 109.5
H11O C115 H11P 109.5
H20C O20 H20D 108.0
C116 O21 H21O 109.0
O21 C116 H11Q 109.5
O21 C116 H11R 109.5
H11Q C116 H11R 109.5
O21 C116 H11S 109.5
H11Q C116 H11S 109.5
H11R C116 H11S 109.5
C117 O22 H22O 108.7
O22 C117 H11T 109.5
O22 C117 H11U 109.5
H11T C117 H11U 109.5
O22 C117 H11V 109.5
H11T C117 H11V 109.5
H11U C117 H11V 109.5
C118 O23 H23A 112.0
O23 C118 H11W 109.5
O23 C118 H11X 109.5
H11W C118 H11X 109.5
O23 C118 H11Y 109.5
H11W C118 H11Y 109.5
H11X C118 H11Y 109.5
O23' C118 H11Z 109.5
O23' C118 H12A 109.5
H11Z C118 H12A 109.5
O23' C118 H12B 109.5
H11Z C118 H12B 109.5
H12A C118 H12B 109.5
C118 O23' H23B 110.8
C119 O24 H24O 111.0
O24 C119 H12C 109.5
O24 C119 H12D 109.5
H12C C119 H12D 109.5
O24 C119 H12E 109.5
H12C C119 H12E 109.5
H12D C119 H12E 109.5
C120 O25 H25A 109.3
O25 C120 H12F 109.5
O25 C120 H12G 109.5
H12F C120 H12G 109.5
O25 C120 H12H 109.5
H12F C120 H12H 109.5
H12G C120 H12H 109.5
C12' O25' H25B 105.8
O25' C12' H12I 118.3
O25' C12' H12J 103.9
H12I C12' H12J 109.1
O25' C12' H12K 107.4
H12I C12' H12K 109.1
H12J C12' H12K 108.6
H26A O26' H26B 107.3

loop_
_geom_bond_atom_site_label_1
_geom_bond_atom_site_label_2
_geom_bond_distance
O1 C6 1.258(4)
O2 C11 1.252(5)
O3 C17 1.242(5)
O4 C22 1.242(4)
O5 C28 1.255(4)
O6 C33 1.260(4)
O7 C39 1.246(4)
O8 C44 1.256(4)
O9 C51 1.242(4)
O10 C52 1.239(4)
O11 C68 1.246(4)
O12 C69 1.230(4)
O13 C85 1.237(4)
O14 C86 1.237(5)
O15 C102 1.236(4)
O16 C103 1.230(5)
N1 C5 1.342(5)
N1 C1 1.343(5)
N2 C6 1.326(5)
N2 C7 1.460(5)
N2 H2N 0.8800
N3 C9 1.467(5)
N3 C8 1.470(5)
N3 C45 1.479(5)
N4 C11 1.351(5)
N4 C10 1.459(6)
N4 H4N 0.8800
N5 C16 1.341(6)
N5 C12 1.341(5)
N6 C17 1.359(5)
N6 C18 1.458(5)
N6 H6N 0.8800
N7 C20 1.466(5)
N7 C62 1.467(5)
N7 C19 1.468(5)
N8 C22 1.347(5)
N8 C21 1.466(5)
N8 H8N 0.8800
N9 C27 1.349(4)
N9 C23 1.353(4)
N10 C28 1.344(5)
N10 C29 1.462(4)
N10 H10N 0.8800
N11 C31 1.463(4)
N11 C79 1.476(5)
N11 C30 1.478(4)
N12 C33 1.334(5)
N12 C32 1.459(5)
N12 H12N 0.8800
N13 C38 1.337(5)
N13 C34 1.350(5)
N14 C39 1.341(5)
N14 C40 1.471(5)
N14 H14N 0.8800
N15 C41 1.458(4)
N15 C96 1.471(5)
N15 C42 1.474(5)
N16 C44 1.333(5)
N16 C43 1.466(5)
N16 H16N 0.8800
N17 C47 1.355(5)
N17 C46 1.451(5)
N17 H17N 0.8800
N18 C52 1.395(5)
N18 C51 1.416(5)
N18 C59 1.477(5)
N19 C64 1.359(5)
N19 C63 1.464(4)
N19 H19N 0.8800
N20 C69 1.397(5)
N20 C68 1.414(5)
N20 C76 1.482(5)
N21 C81 1.365(5)
N21 C80 1.462(5)
N21 H21N 0.8800
N22 C85 1.404(5)
N22 C86 1.408(5)
N22 C93 1.472(5)
N23 C98 1.357(4)
N23 C97 1.458(5)
N23 H23N 0.8800
N24 C103 1.402(5)
N24 C102 1.422(5)
N24 C110 1.485(5)
C1 C2 1.395(5)
C1 C44 1.517(5)
C2 C3 1.383(5)
C2 H2 0.9500
C3 C4 1.396(5)
C3 H3 0.9500
C4 C5 1.386(5)
C4 H4 0.9500
C5 C6 1.517(5)
C7 C8 1.524(5)
C7 H7A 0.9900
C7 H7B 0.9900
C8 H8A 0.9900
C8 H8B 0.9900
C9 C10 1.533(5)
C9 H9A 0.9900
C9 H9B 0.9900
C10 H10A 0.9900
C10 H10B 0.9900
C11 C12 1.486(7)
C12 C13 1.413(6)
C13 C14 1.376(8)
C13 H13 0.9500
C14 C15 1.372(7)
C14 H14 0.9500
C15 C16 1.399(6)
C15 H15 0.9500
C16 C17 1.492(6)
C18 C19 1.549(5)
C18 H18A 0.9900
C18 H18B 0.9900
C19 H19A 0.9900
C19 H19B 0.9900
C20 C21 1.524(5)
C20 H20A 0.9900
C20 H20B 0.9900
C21 H21A 0.9900
C21 H21B 0.9900
C22 C23 1.504(5)
C23 C24 1.390(5)
C24 C25 1.399(5)
C24 H24 0.9500
C25 C26 1.380(5)
C25 H25 0.9500
C26 C27 1.394(5)
C26 H26 0.9500
C27 C28 1.499(5)
C29 C30 1.536(5)
C29 H29A 0.9900
C29 H29B 0.9900
C30 H30A 0.9900
C30 H30B 0.9900
C31 C32 1.526(6)
C31 H31A 0.9900
C31 H31B 0.9900
C32 H32A 0.9900
C32 H32B 0.9900
C33 C34 1.501(5)
C34 C35 1.396(5)
C35 C36 1.389(5)
C35 H35 0.9500
C36 C37 1.392(5)
C36 H36 0.9500
C37 C38 1.389(5)
C37 H37 0.9500
C38 C39 1.512(5)
C40 C41 1.538(5)
C40 H40A 0.9900
C40 H40B 0.9900
C41 H41A 0.9900
C41 H41B 0.9900
C42 C43 1.517(5)
C42 H42A 0.9900
C42 H42B 0.9900
C43 H43A 0.9900
C43 H43B 0.9900
C45 C46 1.534(6)
C45 H45A 0.9900
C45 H45B 0.9900
C46 H46A 0.9900
C46 H46B 0.9900
C47 C48 1.417(5)
C47 C57 1.454(5)
C48 C49 1.380(5)
C48 H48 0.9500
C49 C50 1.393(5)
C49 H49 0.9500
C50 C58 1.430(5)
C50 C51 1.451(5)
C52 C53 1.483(5)
C53 C54 1.388(5)
C53 C58 1.413(5)
C54 C55 1.394(5)
C54 H54 0.9500
C55 C56 1.375(5)
C55 H55 0.9500
C56 C57 1.424(5)
C56 H56 0.9500
C57 C58 1.418(5)
C59 C60 1.528(6)
C59 H59A 0.9900
C59 H59B 0.9900
C60 C61 1.521(6)
C60 H60A 0.9900
C60 H60B 0.9900
C61 H61A 0.9800
C61 H61B 0.9800
C61 H61C 0.9800
C62 C63 1.522(5)
C62 H62A 0.9900
C62 H62B 0.9900
C63 H63A 0.9900
C63 H63B 0.9900
C64 C65 1.403(5)
C64 C74 1.449(5)
C65 C66 1.390(5)
C65 H65 0.9500
C66 C67 1.388(5)
C66 H66 0.9500
C67 C75 1.425(5)
C67 C68 1.457(6)
C69 C70 1.485(5)
C70 C71 1.374(5)
C70 C75 1.416(5)
C71 C72 1.399(6)
C71 H71 0.9500
C72 C73 1.384(5)
C72 H72 0.9500
C73 C74 1.414(5)
C73 H73 0.9500
C74 C75 1.425(5)
C76 C77 1.518(6)
C76 H76A 0.9900
C76 H76B 0.9900
C77 C78 1.529(7)
C77 H77A 0.9900
C77 H77B 0.9900
C78 H78A 0.9800
C78 H78B 0.9800
C78 H78C 0.9800
C79 C80 1.521(5)
C79 H79A 0.9900
C79 H79B 0.9900
C80 H80A 0.9900
C80 H80B 0.9900
C81 C82 1.398(5)
C81 C91 1.450(5)
C82 C83 1.392(5)
C82 H82 0.9500
C83 C84 1.392(6)
C83 H83 0.9500
C84 C92 1.419(5)
C84 C85 1.457(5)
C86 C87 1.474(5)
C87 C88 1.394(5)
C87 C92 1.422(5)
C88 C89 1.388(5)
C88 H88 0.9500
C89 C90 1.382(5)
C89 H89 0.9500
C90 C91 1.416(5)
C90 H90 0.9500
C91 C92 1.431(5)
C93 C94 1.537(6)
C93 H93A 0.9900
C93 H93B 0.9900
C94 C95 1.533(6)
C94 H94A 0.9900
C94 H94B 0.9900
C95 H95A 0.9800
C95 H95B 0.9800
C95 H95C 0.9800
C96 C97 1.531(5)
C96 H96A 0.9900
C96 H96B 0.9900
C97 H97A 0.9900
C97 H97B 0.9900
C98 C99 1.392(5)
C98 C108 1.458(5)
C99 C100 1.391(5)
C99 H99 0.9500
C100 C101 1.390(5)
C100 H10C 0.9500
C101 C109 1.418(5)
C101 C102 1.454(5)
C103 C104 1.475(5)
C104 C105 1.389(5)
C104 C109 1.415(5)
C105 C106 1.410(5)
C105 H10D 0.9500
C106 C107 1.379(5)
C106 H10E 0.9500
C107 C108 1.420(5)
C107 H10F 0.9500
C108 C109 1.431(5)
C110 C111 1.527(6)
C110 H11A 0.9900
C110 H11B 0.9900
C111 C112 1.505(7)
C111 H11C 0.9900
C111 H11D 0.9900
C112 H11E 0.9800
C112 H11F 0.9800
C112 H11G 0.9800
O17 C113 1.425(5)
O17 H17O 0.9090
C113 H11H 0.9800
C113 H11I 0.9800
C113 H11J 0.9800
O18 C114 1.467(5)
O18 H18O 0.9084
C114 H11K 0.9800
C114 H11L 0.9800
C114 H11M 0.9800
O19 C115 1.431(5)
O19 H19O 0.9120
C115 H11N 0.9800
C115 H11O 0.9800
C115 H11P 0.9800
O20 H20C 0.9120
O20 H20D 0.9124
O21 C116 1.418(6)
O21 H21O 0.9181
C116 H11Q 0.9800
C116 H11R 0.9800
C116 H11S 0.9800
O22 C117 1.439(7)
O22 H22O 0.9060
C117 H11T 0.9800
C117 H11U 0.9800
C117 H11V 0.9800
O23 C118 1.424(3)
O23 H23A 0.9095
C118 O23' 1.434(3)
C118 H11W 0.9800
C118 H11X 0.9800
C118 H11Y 0.9800
C118 H11Z 0.9800
C118 H12A 0.9800
C118 H12B 0.9800
O23' H23B 0.9095
O24 C119 1.421(3)
O24 H24O 0.9117
C119 H12C 0.9800
C119 H12D 0.9800
C119 H12E 0.9800
O25 C120 1.446(3)
O25 H25A 0.9206
C120 H12F 0.9800
C120 H12G 0.9800
C120 H12H 0.9800
O25' C12' 1.429(3)
O25' H25B 0.9001
C12' H12I 0.9599
C12' H12J 0.9601
C12' H12K 0.9599
O26' H26A 0.9000
O26' H26B 0.9151

loop_
_geom_hbond_atom_site_label_D
_geom_hbond_atom_site_label_H
_geom_hbond_atom_site_label_A
_geom_hbond_distance_DH
_geom_hbond_distance_HA
_geom_hbond_distance_DA
_geom_hbond_angle_DHA
_geom_hbond_site_symmetry_A
N2 H2N O21 0.88 2.55 3.268(5) 139 1_545
N4 H4N O19 0.88 2.13 2.918(4) 149 .
N8 H8N O17 0.88 2.25 2.992(4) 142 .
N10 H10N O17 0.88 2.13 2.962(4) 157 .
N12 H12N O18 0.88 2.28 3.091(4) 153 1_655
N14 H14N O18 0.88 2.32 3.092(4) 147 1_655
N16 H16N O20 0.88 2.19 2.989(4) 151 .
O17 H17O O10 0.91 1.87 2.726(4) 157 .
O18 H18O O5 0.91 1.96 2.787(4) 151 1_455
O19 H19O O1 0.91 1.91 2.795(4) 162 .
O20 H20C O21 0.91 1.89 2.739(4) 154 1_545
O20 H20D O7 0.91 1.95 2.863(4) 180 .
O21 H21O O22 0.92 1.92 2.742(5) 148 .
O22 H22O O25 0.91 1.91 2.788(6) 162 2_666
O22 H22O O26' 0.91 1.91 2.655(17) 138 2_666
O23 H23A O8 0.91 1.95 2.853(5) 172 1_465
O23' H23B O11 0.91 2.14 2.936(9) 146 2_665
O24 H24O O9 0.91 1.96 2.832(5) 158 .
O25 H25A O2 0.92 1.82 2.744(6) 180 .
O25' H25B O26' 0.90 2.01 2.86(2) 157 .
O26' H26A O2 0.90 1.83 2.730(17) 179 .

loop_
_geom_torsion_atom_site_label_1
_geom_torsion_atom_site_label_2
_geom_torsion_atom_site_label_3
_geom_torsion_atom_site_label_4
_geom_torsion
C5 N1 C1 C2 0.4(5)
C5 N1 C1 C44 -179.9(3)
N1 C1 C2 C3 -0.9(5)
C44 C1 C2 C3 179.3(3)
C1 C2 C3 C4 0.4(5)
C2 C3 C4 C5 0.6(5)
C1 N1 C5 C4 0.8(5)
C1 N1 C5 C6 -174.9(3)
C3 C4 C5 N1 -1.2(6)
C3 C4 C5 C6 174.2(3)
C7 N2 C6 O1 -11.1(6)
C7 N2 C6 C5 166.3(3)
N1 C5 C6 O1 172.8(3)
C4 C5 C6 O1 -3.0(5)
N1 C5 C6 N2 -4.6(5)
C4 C5 C6 N2 179.6(3)
C6 N2 C7 C8 81.5(5)
C9 N3 C8 C7 144.9(3)
C45 N3 C8 C7 -83.5(4)
N2 C7 C8 N3 -172.6(3)
C8 N3 C9 C10 -81.5(4)
C45 N3 C9 C10 146.4(4)
C11 N4 C10 C9 -67.4(5)
N3 C9 C10 N4 -56.4(5)
C10 N4 C11 O2 0.8(6)
C10 N4 C11 C12 -178.1(3)
C16 N5 C12 C13 -0.8(6)
C16 N5 C12 C11 -179.9(3)
O2 C11 C12 N5 -171.3(4)
N4 C11 C12 N5 7.5(5)
O2 C11 C12 C13 9.5(6)
N4 C11 C12 C13 -171.6(4)
N5 C12 C13 C14 0.8(7)
C11 C12 C13 C14 180.0(4)
C12 C13 C14 C15 -0.4(8)
C13 C14 C15 C16 -0.1(7)
C12 N5 C16 C15 0.4(6)
C12 N5 C16 C17 177.5(3)
C14 C15 C16 N5 0.1(7)
C14 C15 C16 C17 -177.1(4)
C18 N6 C17 O3 7.6(6)
C18 N6 C17 C16 -172.4(3)
N5 C16 C17 O3 -173.1(4)
C15 C16 C17 O3 4.2(6)
N5 C16 C17 N6 6.9(5)
C15 C16 C17 N6 -175.8(4)
C17 N6 C18 C19 -72.4(5)
C20 N7 C19 C18 -141.5(3)
C62 N7 C19 C18 87.7(4)
N6 C18 C19 N7 173.9(3)
C62 N7 C20 C21 -149.0(3)
C19 N7 C20 C21 79.9(4)
C22 N8 C21 C20 62.3(5)
N7 C20 C21 N8 58.3(5)
C21 N8 C22 O4 0.1(6)
C21 N8 C22 C23 -179.1(3)
C27 N9 C23 C24 -0.7(5)
C27 N9 C23 C22 177.8(3)
O4 C22 C23 N9 171.6(3)
N8 C22 C23 N9 -9.2(5)
O4 C22 C23 C24 -9.8(5)
N8 C22 C23 C24 169.4(3)
N9 C23 C24 C25 0.8(6)
C22 C23 C24 C25 -177.7(3)
C23 C24 C25 C26 0.0(5)
C24 C25 C26 C27 -0.9(5)
C23 N9 C27 C26 -0.2(5)
C23 N9 C27 C28 -178.2(3)
C25 C26 C27 N9 1.0(5)
C25 C26 C27 C28 178.9(3)
C29 N10 C28 O5 1.2(5)
C29 N10 C28 C27 -179.7(3)
N9 C27 C28 O5 171.2(3)
C26 C27 C28 O5 -6.9(5)
N9 C27 C28 N10 -7.9(5)
C26 C27 C28 N10 174.0(3)
C28 N10 C29 C30 78.8(4)
C31 N11 C30 C29 143.7(3)
C79 N11 C30 C29 -85.5(4)
N10 C29 C30 N11 179.5(3)
C79 N11 C31 C32 153.9(3)
C30 N11 C31 C32 -74.7(4)
C33 N12 C32 C31 -59.1(5)
N11 C31 C32 N12 -53.6(4)
C32 N12 C33 O6 -1.2(6)
C32 N12 C33 C34 178.4(3)
C38 N13 C34 C35 0.5(5)
C38 N13 C34 C33 -178.3(3)
O6 C33 C34 N13 -179.1(3)
N12 C33 C34 N13 1.3(5)
O6 C33 C34 C35 2.1(5)
N12 C33 C34 C35 -177.5(3)
N13 C34 C35 C36 0.5(5)
C33 C34 C35 C36 179.2(3)
C34 C35 C36 C37 -1.2(5)
C35 C36 C37 C38 0.9(5)
C34 N13 C38 C37 -0.7(5)
C34 N13 C38 C39 178.0(3)
C36 C37 C38 N13 0.0(5)
C36 C37 C38 C39 -178.7(3)
C40 N14 C39 O7 5.5(5)
C40 N14 C39 C38 -173.6(3)
N13 C38 C39 O7 -173.5(3)
C37 C38 C39 O7 5.3(5)
N13 C38 C39 N14 5.6(5)
C37 C38 C39 N14 -175.6(3)
C39 N14 C40 C41 -72.8(4)
C96 N15 C41 C40 81.4(4)
C42 N15 C41 C40 -146.7(3)
N14 C40 C41 N15 173.5(3)
C41 N15 C42 C43 80.8(4)
C96 N15 C42 C43 -146.2(3)
C44 N16 C43 C42 66.0(5)
N15 C42 C43 N16 55.8(4)
C43 N16 C44 O8 -1.4(6)
C43 N16 C44 C1 178.6(3)
N1 C1 C44 O8 163.4(3)
C2 C1 C44 O8 -16.8(5)
N1 C1 C44 N16 -16.7(5)
C2 C1 C44 N16 163.1(3)
C9 N3 C45 C46 -81.3(4)
C8 N3 C45 C46 145.8(3)
C47 N17 C46 C45 -171.7(3)
N3 C45 C46 N17 -51.5(4)
C46 N17 C47 C48 1.0(6)
C46 N17 C47 C57 -179.2(3)
N17 C47 C48 C49 178.5(3)
C57 C47 C48 C49 -1.3(5)
C47 C48 C49 C50 -0.1(6)
C48 C49 C50 C58 0.7(6)
C48 C49 C50 C51 179.2(4)
C52 N18 C51 O9 178.6(3)
C59 N18 C51 O9 -3.6(5)
C52 N18 C51 C50 -2.5(5)
C59 N18 C51 C50 175.3(3)
C49 C50 C51 O9 1.6(6)
C58 C50 C51 O9 180.0(3)
C49 C50 C51 N18 -177.3(3)
C58 C50 C51 N18 1.1(5)
C51 N18 C52 O10 -179.3(3)
C59 N18 C52 O10 2.9(5)
C51 N18 C52 C53 1.5(5)
C59 N18 C52 C53 -176.3(3)
O10 C52 C53 C54 0.0(5)
N18 C52 C53 C54 179.2(3)
O10 C52 C53 C58 -178.4(3)
N18 C52 C53 C58 0.8(5)
C58 C53 C54 C55 0.5(5)
C52 C53 C54 C55 -177.8(3)
C53 C54 C55 C56 -0.3(5)
C54 C55 C56 C57 0.6(5)
C55 C56 C57 C58 -1.0(5)
C55 C56 C57 C47 -178.9(3)
N17 C47 C57 C58 -177.8(3)
C48 C47 C57 C58 2.0(5)
N17 C47 C57 C56 0.1(5)
C48 C47 C57 C56 179.9(3)
C54 C53 C58 C57 -0.9(5)
C52 C53 C58 C57 177.4(3)
C54 C53 C58 C50 179.6(3)
C52 C53 C58 C50 -2.1(5)
C56 C57 C58 C53 1.2(5)
C47 C57 C58 C53 179.1(3)
C56 C57 C58 C50 -179.4(3)
C47 C57 C58 C50 -1.4(5)
C49 C50 C58 C53 179.5(3)
C51 C50 C58 C53 1.1(5)
C49 C50 C58 C57 0.1(5)
C51 C50 C58 C57 -178.4(3)
C52 N18 C59 C60 86.2(4)
C51 N18 C59 C60 -91.7(4)
N18 C59 C60 C61 175.9(4)
C20 N7 C62 C63 80.5(4)
C19 N7 C62 C63 -147.7(3)
C64 N19 C63 C62 175.1(3)
N7 C62 C63 N19 53.8(4)
C63 N19 C64 C65 -6.6(5)
C63 N19 C64 C74 174.4(3)
N19 C64 C65 C66 178.0(3)
C74 C64 C65 C66 -2.9(5)
C64 C65 C66 C67 1.8(6)
C65 C66 C67 C75 1.5(5)
C65 C66 C67 C68 -175.3(3)
C69 N20 C68 O11 175.3(3)
C76 N20 C68 O11 -2.5(5)
C69 N20 C68 C67 -3.2(5)
C76 N20 C68 C67 179.0(3)
C66 C67 C68 O11 5.2(6)
C75 C67 C68 O11 -171.6(3)
C66 C67 C68 N20 -176.3(3)
C75 C67 C68 N20 6.9(5)
C68 N20 C69 O12 179.3(3)
C76 N20 C69 O12 -2.9(5)
C68 N20 C69 C70 -1.8(5)
C76 N20 C69 C70 175.9(3)
O12 C69 C70 C71 4.6(6)
N20 C69 C70 C71 -174.3(3)
O12 C69 C70 C75 -177.7(3)
N20 C69 C70 C75 3.4(5)
C75 C70 C71 C72 0.4(5)
C69 C70 C71 C72 178.1(3)
C70 C71 C72 C73 0.4(6)
C71 C72 C73 C74 -0.7(5)
C72 C73 C74 C75 0.2(5)
C72 C73 C74 C64 179.6(3)
N19 C64 C74 C73 0.5(5)
C65 C64 C74 C73 -178.5(3)
N19 C64 C74 C75 179.9(3)
C65 C64 C74 C75 0.8(5)
C71 C70 C75 C74 -0.8(5)
C69 C70 C75 C74 -178.5(3)
C71 C70 C75 C67 177.9(3)
C69 C70 C75 C67 0.2(5)
C73 C74 C75 C70 0.5(5)
C64 C74 C75 C70 -178.9(3)
C73 C74 C75 C67 -178.2(3)
C64 C74 C75 C67 2.5(5)
C66 C67 C75 C70 177.7(3)
C68 C67 C75 C70 -5.4(5)
C66 C67 C75 C74 -3.6(5)
C68 C67 C75 C74 173.2(3)
C69 N20 C76 C77 -84.7(4)
C68 N20 C76 C77 93.3(4)
N20 C76 C77 C78 -174.3(4)
C31 N11 C79 C80 -84.5(4)
C30 N11 C79 C80 143.6(3)
C81 N21 C80 C79 -179.2(3)
N11 C79 C80 N21 -52.6(4)
C80 N21 C81 C82 6.3(5)
C80 N21 C81 C91 -175.9(3)
N21 C81 C82 C83 179.6(3)
C91 C81 C82 C83 1.8(5)
C81 C82 C83 C84 -0.8(6)
C82 C83 C84 C92 -0.7(6)
C82 C83 C84 C85 178.3(4)
C86 N22 C85 O13 -177.2(3)
C93 N22 C85 O13 -1.8(5)
C86 N22 C85 C84 2.5(5)
C93 N22 C85 C84 178.0(3)
C83 C84 C85 O13 -1.5(6)
C92 C84 C85 O13 177.5(4)
C83 C84 C85 N22 178.8(3)
C92 C84 C85 N22 -2.2(5)
C85 N22 C86 O14 177.4(3)
C93 N22 C86 O14 2.0(5)
C85 N22 C86 C87 -2.1(5)
C93 N22 C86 C87 -177.5(3)
O14 C86 C87 C88 0.7(6)
N22 C86 C87 C88 -179.8(3)
O14 C86 C87 C92 -178.2(3)
N22 C86 C87 C92 1.3(5)
C92 C87 C88 C89 -0.1(5)
C86 C87 C88 C89 -179.0(3)
C87 C88 C89 C90 0.8(5)
C88 C89 C90 C91 -0.7(5)
C89 C90 C91 C92 0.0(5)
C89 C90 C91 C81 -179.8(3)
N21 C81 C91 C90 0.6(5)
C82 C81 C91 C90 178.5(3)
N21 C81 C91 C92 -179.2(3)
C82 C81 C91 C92 -1.3(5)
C83 C84 C92 C87 -179.4(3)
C85 C84 C92 C87 1.6(5)
C83 C84 C92 C91 1.2(5)
C85 C84 C92 C91 -177.8(3)
C88 C87 C92 C84 -180.0(3)
C86 C87 C92 C84 -1.1(5)
C88 C87 C92 C91 -0.6(5)
C86 C87 C92 C91 178.3(3)
C90 C91 C92 C84 -179.9(3)
C81 C91 C92 C84 -0.2(5)
C90 C91 C92 C87 0.6(5)
C81 C91 C92 C87 -179.6(3)
C85 N22 C93 C94 -83.2(5)
C86 N22 C93 C94 92.5(4)
N22 C93 C94 C95 -178.6(4)
C41 N15 C96 C97 -145.7(3)
C42 N15 C96 C97 81.3(4)
C98 N23 C97 C96 168.0(3)
N15 C96 C97 N23 48.6(4)
C97 N23 C98 C99 -3.1(5)
C97 N23 C98 C108 177.9(3)
N23 C98 C99 C100 -178.2(3)
C108 C98 C99 C100 0.8(5)
C98 C99 C100 C101 0.8(6)
C99 C100 C101 C109 -1.5(5)
C99 C100 C101 C102 -179.7(3)
C103 N24 C102 O15 -176.8(3)
C110 N24 C102 O15 3.5(5)
C103 N24 C102 C101 3.2(5)
C110 N24 C102 C101 -176.5(3)
C100 C101 C102 O15 -2.9(6)
C109 C101 C102 O15 179.0(3)
C100 C101 C102 N24 177.2(3)
C109 C101 C102 N24 -1.0(5)
C102 N24 C103 O16 178.7(4)
C110 N24 C103 O16 -1.6(6)
C102 N24 C103 C104 -3.5(5)
C110 N24 C103 C104 176.3(3)
O16 C103 C104 C105 0.3(6)
N24 C103 C104 C105 -177.6(3)
O16 C103 C104 C109 179.3(4)
N24 C103 C104 C109 1.5(5)
C109 C104 C105 C106 -1.0(5)
C103 C104 C105 C106 178.0(3)
C104 C105 C106 C107 0.9(6)
C105 C106 C107 C108 0.3(6)
C106 C107 C108 C109 -1.2(5)
C106 C107 C108 C98 179.3(3)
N23 C98 C108 C107 -3.2(5)
C99 C98 C108 C107 177.7(3)
N23 C98 C108 C109 177.3(3)
C99 C98 C108 C109 -1.7(5)
C105 C104 C109 C101 179.6(3)
C103 C104 C109 C101 0.5(5)
C105 C104 C109 C108 0.1(5)
C103 C104 C109 C108 -179.0(3)
C100 C101 C109 C104 -178.9(3)
C102 C101 C109 C104 -0.8(5)
C100 C101 C109 C108 0.5(5)
C102 C101 C109 C108 178.7(3)
C107 C108 C109 C104 1.0(5)
C98 C108 C109 C104 -179.5(3)
C107 C108 C109 C101 -178.4(3)
C98 C108 C109 C101 1.1(5)
C103 N24 C110 C111 -96.9(5)
C102 N24 C110 C111 82.8(5)
N24 C110 C111 C112 55.9(6)
